data_7045740
loop_
_publ_author_name
'Grote, Johanna'
'Neumann, Beate'
'Stammler, Hans-Georg'
'Mitzel, Norbert W.'

_publ_section_title
;
 Diversity of aggregation motifs in gold(i) dithiocarboxylate complexes.
;
_journal_issue 13
_journal_name_full 'Dalton transactions (Cambridge, England : 2003)'
_journal_page_first 4701
_journal_page_last 4706
_journal_paper_doi 10.1039/c8dt00342d
_journal_volume 47
_journal_year 2018
_chemical_formula_moiety 'C100 H100 Au4 S8 [+ solvent]'
_chemical_formula_sum 'C100 H100 Au4 S8'
_chemical_formula_weight 2346.14
_space_group_crystal_system triclinic
_space_group_IT_number 2
_space_group_name_Hall '-P 1'
_space_group_name_H-M_alt 'P -1'
_symmetry_space_group_name_Hall '-P 1'
_symmetry_space_group_name_H-M 'P -1'
_atom_sites_solution_hydrogens geom
_atom_sites_solution_primary dual
_audit_creation_date 2017-09-28
_audit_creation_method
;
Olex2 1.2
(compiled 2017.08.10 svn.r3458 for OlexSys, GUI svn.r5381)
;
_audit_update_record
;
2018-01-19 deposited with the CCDC.
2018-02-26 downloaded from the CCDC.
;
_cell_angle_alpha 114.0634(11)
_cell_angle_beta 100.1278(10)
_cell_angle_gamma 90.1641(9)
_cell_formula_units_Z 4
_cell_length_a 13.66083(16)
_cell_length_b 27.3211(3)
_cell_length_c 29.4161(3)
_cell_measurement_reflns_used 89251
_cell_measurement_temperature 220.00(10)
_cell_measurement_theta_max 72.8750
_cell_measurement_theta_min 2.9180
_cell_volume 9834.6(2)
_computing_cell_refinement 'CrysAlisPro 1.171.39.15e (Rigaku OD, 2015)'
_computing_data_collection 'CrysAlisPro 1.171.39.15e (Rigaku OD, 2015)'
_computing_data_reduction 'CrysAlisPro 1.171.39.15e (Rigaku OD, 2015)'
_computing_molecular_graphics 'Olex2 (Dolomanov et al., 2009)'
_computing_publication_material 'Olex2 (Dolomanov et al., 2009)'
_computing_structure_refinement 'ShelXL (Sheldrick, 2015)'
_computing_structure_solution 'ShelXT (Sheldrick, 2015)'
_diffrn_ambient_environment N~2~
_diffrn_ambient_temperature 220.00(10)
_diffrn_detector 'CCD plate'
_diffrn_detector_area_resol_mean 5.3114
_diffrn_detector_type Atlas
_diffrn_measured_fraction_theta_full 0.997
_diffrn_measured_fraction_theta_max 0.996
_diffrn_measurement_details
;
List of Runs (angles in degrees, time in seconds):

  # Type    Start    End  Width  t~exp~   \w     \q     \k     \f   Frames
#--------------------------------------------------------------------------
  1  \w    -53.00  33.00   1.00    7.34    --  -26.35  57.00 150.00   86
  2  \w    -50.00   5.00   1.00    7.34    --  -26.35 -77.00 -90.00   55
  3  \w    -98.00 -12.00   1.00    7.34    --  -26.35 -77.00 120.00   86
  4  \w    -51.00   3.00   1.00    7.34    --  -26.35 -77.00 150.00   54
  5  \w    -50.00  32.00   1.00    7.34    --  -26.35  57.00 -30.00   82
  6  \w    -48.00  -5.00   1.00    7.34    --  -26.35 -57.00 -90.00   43
  7  \w    -93.00 -27.00   1.00    7.34    --  -26.35 -19.00-150.00   66
  8  \w    -89.00 -54.00   1.00    7.34    --  -26.35 -38.00 -30.00   35
  9  \w    -44.00  -6.00   1.00    7.34    --  -26.35 -57.00 120.00   38
 10  \w    -28.00  -1.00   1.00    7.34    --  -26.35 -19.00 -30.00   27
 11  \w    -97.00 -60.00   1.00    7.34    --  -26.35 -77.00  90.00   37
 12  \w    -21.00   9.00   1.00    7.34    --  -26.35 -19.00-150.00   30
 13  \w    -51.00  -7.00   1.00    7.34    --  -26.35 -77.00  90.00   44
 14  \w    -96.00 -14.00   1.00    7.34    --  -26.35 -38.00 150.00   82
 15  \w   -113.00 -39.00   1.00    7.34    --  -26.35-178.00 -60.00   74
 16  \w   -111.00 -34.00   1.00    7.34    --  -26.35 178.00 150.00   77
 17  \w    -95.00 -67.00   1.00    7.34    --  -26.35 -77.00 150.00   28
 18  \w    -42.00  -8.00   1.00    7.34    --  -26.35 -38.00 -30.00   34
 19  \w    -90.00  -4.00   1.00    7.34    --  -26.35 -38.00-150.00   86
 20  \w    -92.00 -57.00   1.00    7.34    --  -26.35 -57.00 120.00   35
 21  \w    -74.00 -17.00   1.00    7.34    --  -26.35 -57.00   0.00   57
 22  \w   -103.00 -45.00   1.00    7.34    --  -26.35 -19.00 -30.00   58
 23  \w    -96.00 -65.00   1.00    7.34    --  -26.35 -57.00 -90.00   31
 24  \w     11.00  66.00   1.00    7.34    --   26.35 -99.00-150.00   55
 25  \w     28.00  57.00   1.00    7.34    --   26.35 -77.00 150.00   29
 26  \w    -17.00  11.00   1.00    7.34    --   26.35 -77.00 150.00   28
 27  \w     60.00  85.00   1.00    7.34    --   26.35-131.00  79.58   25
 28  \w     45.00  72.00   1.00    7.34    --   26.35-110.00 -27.71   27
 29  \w     41.00  83.00   1.00   55.50    --  111.00-125.00-150.00   42
 30  \w     81.00 108.00   1.00   55.50    --  111.00  70.00-131.26   27
 31  \w     87.00 131.00   1.00   55.50    --  111.00  45.00 -77.14   44
 32  \w     80.00 177.00   1.00   55.50    --  111.00  75.00 -32.75   97
 33  \w     83.00 110.00   1.00   55.50    --  111.00  63.00  73.83   27
 34  \w     87.00 113.00   1.00   55.50    --  111.00  48.00  -1.08   26
 35  \w     86.00 113.00   1.00   55.50    --  111.00  48.00 -90.49   27
 36  \w     83.00 110.00   1.00   55.50    --  111.00  63.00 -55.12   27
 37  \w    129.00 156.00   1.00   55.50    --  111.00  60.00  80.22   27
 38  \w     83.00 110.00   1.00   55.50    --  111.00  62.00  95.41   27
 39  \w     84.00 115.00   1.00   55.50    --  111.00  60.00  80.22   31
 40  \w     82.00 109.00   1.00   55.50    --  111.00  66.00   2.48   27
 41  \w     81.00 178.00   1.00   55.50    --  111.00  71.00-168.03   97
 42  \w     87.00 174.00   1.00   55.50    --  111.00  45.00 -96.41   87
 43  \w     80.00 178.00   1.00   55.50    --  111.00  22.00 102.81   98
 44  \w    131.00 178.00   1.00   55.50    --  111.00  61.00  60.00   47
 45  \w     83.00 111.00   1.00   55.50    --  111.00  61.00  60.00   28
 46  \w     80.00 107.00   1.00   55.50    --  111.00  76.00 -92.24   27
 47  \w     40.00 121.00   1.00   55.50    --  111.00-125.00 -60.00   81
 48  \w     80.00 107.00   1.00   55.50    --  111.00  77.00 -60.00   27
 49  \w    128.00 155.00   1.00   55.50    --  111.00  77.00 -60.00   27
 50  \w     83.00 110.00   1.00   55.50    --  111.00  61.00   0.00   27
 51  \w    111.00 176.00   1.00   55.50    --  111.00  77.00 150.00   65
 52  \w     83.00 109.00   1.00   55.50    --  111.00  61.00-180.00   26
 53  \w     83.00 109.00   1.00   55.50    --  111.00  61.00 -60.00   26
 54  \w     31.00 108.00   1.00   55.50    --  111.00 -94.00 -30.00   77
 55  \w     83.00 110.00   1.00   55.50    --  111.00  61.00  30.00   27
 56  \w     81.00 107.00   1.00   55.50    --  111.00  77.00 150.00   26
 57  \w    120.00 148.00   1.00   55.50    --  111.00  66.00-172.95   28
 58  \w     80.00 112.00   1.00   55.50    --  111.00  77.00  30.00   32
 59  \w    129.00 155.00   1.00   55.50    --  111.00  77.00  30.00   26
 60  \w     83.00 110.00   1.00   55.50    --  111.00  61.00-150.00   27
 61  \w     85.00 176.00   1.00   55.50    --  111.00  53.00 -73.06   91
 62  \w     81.00 108.00   1.00   55.50    --  111.00  73.00 111.00   27
 63  \w    115.00 141.00   1.00   55.50    --  111.00 -77.00  90.00   26
 64  \w     37.00 105.00   1.00   55.50    --  111.00 -77.00  90.00   68
 65  \w     82.00 109.00   1.00   55.50    --  111.00  66.00-172.95   27
 66  \w     83.00 110.00   1.00   55.50    --  111.00  61.00 120.00   27
 67  \w     85.00 123.00   1.00   55.50    --  111.00  53.00  50.98   38
 68  \w     83.00 109.00   1.00   55.50    --  111.00  62.00 -23.05   26
 69  \w     88.00 115.00   1.00   55.50    --  111.00  33.00-174.73   27
 70  \w     82.00 109.00   1.00   55.50    --  111.00 -94.00 150.00   27
 71  \w     87.00 114.00   1.00   55.50    --  111.00  45.00-120.00   27
 72  \w     97.00 139.00   1.00   55.50    --  111.00 -73.00 -18.00   42
 73  \w    130.00 171.00   1.00   55.50    --  111.00  66.00-143.71   41
 74  \w     80.00 108.00   1.00   55.50    --  111.00  77.00 -30.00   28
 75  \w     44.00  75.00   1.00   55.50    --  111.00 -73.00 -18.00   31
 76  \w     31.00  66.00   1.00   55.50    --  111.00 -94.00 150.00   35
 77  \w     87.00 165.00   1.00   55.50    --  111.00  45.00 150.00   78
 78  \w     83.00 110.00   1.00   55.50    --  111.00  61.00 -30.00   27
 79  \w     82.00 109.00   1.00   55.50    --  111.00  66.00-143.71   27
 80  \w     80.00 107.00   1.00   55.50    --  111.00  77.00-180.00   27
 81  \w    119.00 178.00   1.00   55.50    --  111.00  52.00-117.53   59
 82  \w     83.00 110.00   1.00   55.50    --  111.00  61.00 -90.00   27
 83  \w     83.00 110.00   1.00   55.50    --  111.00  61.00  90.00   27
 84  \w     44.00  90.00   1.00   55.50    --  111.00 -94.00-120.00   46
 85  \w     80.00 107.00   1.00   55.50    --  111.00  77.00-120.00   27
 86  \w     44.00 121.00   1.00   55.50    --  111.00-125.00  90.00   77
 87  \w     83.00 110.00   1.00   55.50    --  111.00  65.00 134.14   27
 88  \w     87.00 114.00   1.00   55.50    --  111.00  45.00 120.00   27
 89  \w    116.00 177.00   1.00   55.50    --  111.00  77.00   0.00   61
 90  \w     83.00 110.00   1.00   55.50    --  111.00  61.00 150.00   27
 91  \w     80.00 107.00   1.00   55.50    --  111.00  77.00   0.00   27
 92  \w     44.00  89.00   1.00   55.50    --  111.00 -94.00 -60.00   45
 93  \w     89.00 114.00   1.00   55.50    --  111.00  45.00  30.00   25
 94  \w     80.00  96.00   1.00   55.50    --  111.00  77.00  90.00   16
;
_diffrn_measurement_device 'four-circle diffractometer'
_diffrn_measurement_device_type 'SuperNova, Dual, Cu at home/near, Atlas'
_diffrn_measurement_method '\w scans'
_diffrn_orient_matrix_type 'CrysAlisPro convention (1999,Acta A55,543-557)'
_diffrn_orient_matrix_UB_11 -0.0725718000
_diffrn_orient_matrix_UB_12 -0.0039596000
_diffrn_orient_matrix_UB_13 0.0331849000
_diffrn_orient_matrix_UB_21 0.0228704000
_diffrn_orient_matrix_UB_22 0.0605541000
_diffrn_orient_matrix_UB_23 0.0340360000
_diffrn_orient_matrix_UB_31 -0.0861659000
_diffrn_orient_matrix_UB_32 0.0125496000
_diffrn_orient_matrix_UB_33 -0.0340362000
_diffrn_radiation_monochromator mirror
_diffrn_radiation_probe x-ray
_diffrn_radiation_type CuK\a
_diffrn_radiation_wavelength 1.54184
_diffrn_reflns_av_R_equivalents 0.0482
_diffrn_reflns_av_unetI/netI 0.0295
_diffrn_reflns_Laue_measured_fraction_full 0.997
_diffrn_reflns_Laue_measured_fraction_max 0.996
_diffrn_reflns_limit_h_max 16
_diffrn_reflns_limit_h_min -16
_diffrn_reflns_limit_k_max 33
_diffrn_reflns_limit_k_min -33
_diffrn_reflns_limit_l_max 36
_diffrn_reflns_limit_l_min -36
_diffrn_reflns_number 205660
_diffrn_reflns_point_group_measured_fraction_full 0.997
_diffrn_reflns_point_group_measured_fraction_max 0.996
_diffrn_reflns_theta_full 67.684
_diffrn_reflns_theta_max 72.129
_diffrn_reflns_theta_min 2.906
_diffrn_source 'micro-focus sealed X-ray tube'
_diffrn_source_type 'SuperNova (Cu) X-ray Source'
_exptl_absorpt_coefficient_mu 12.869
_exptl_absorpt_correction_T_max 0.864
_exptl_absorpt_correction_T_min 0.138
_exptl_absorpt_correction_type gaussian
_exptl_absorpt_process_details
;
CrysAlisPro 1.171.39.15e (Rigaku Oxford Diffraction, 2015)
Numerical absorption correction based on gaussian integration over
            a multifaceted crystal model
Empirical absorption correction using spherical harmonics,
 implemented in SCALE3 ABSPACK scaling algorithm.
;
_exptl_crystal_colour 'metallic brown'
_exptl_crystal_colour_lustre clear
_exptl_crystal_colour_primary red
_exptl_crystal_density_diffrn 1.585
_exptl_crystal_description needle
_exptl_crystal_F_000 4576
_exptl_crystal_size_max 0.293
_exptl_crystal_size_mid 0.045
_exptl_crystal_size_min 0.03
_refine_diff_density_max 2.383
_refine_diff_density_min -2.348
_refine_diff_density_rms 0.173
_refine_ls_extinction_method none
_refine_ls_goodness_of_fit_ref 1.068
_refine_ls_hydrogen_treatment constr
_refine_ls_matrix_type full
_refine_ls_number_parameters 2019
_refine_ls_number_reflns 38578
_refine_ls_number_restraints 1296
_refine_ls_restrained_S_all 1.052
_refine_ls_R_factor_all 0.0796
_refine_ls_R_factor_gt 0.0744
_refine_ls_shift/su_max 0.001
_refine_ls_shift/su_mean 0.000
_refine_ls_structure_factor_coef Fsqd
_refine_ls_weighting_details 'w=1/[\s^2^(Fo^2^)+(0.0699P)^2^+135.4550P] where P=(Fo^2^+2Fc^2^)/3'
_refine_ls_weighting_scheme calc
_refine_ls_wR_factor_gt 0.1917
_refine_ls_wR_factor_ref 0.1946
_reflns_Friedel_coverage 0.000
_reflns_number_gt 34021
_reflns_number_total 38578
_reflns_threshold_expression 'I > 2\s(I)'
_cod_data_source_file c8dt00342d1.cif
_cod_data_source_block glatthor42_CCDC1
_cod_depositor_comments 'Adding full bibliography for 7045735--7045741.cif.'
_cod_database_code 7045740
_shelx_shelxl_version_number 2016/6
_chemical_oxdiff_formula 'C100 H100 Au4 S8'
_shelx_space_group_comment
;
The symmetry employed for this shelxl refinement is uniquely defined
by the following loop, which should always be used as a source of
symmetry information in preference to the above space-group names.
They are only intended as comments.
;
_shelx_estimated_absorpt_t_max 0.699
_shelx_estimated_absorpt_t_min 0.117
_reflns_odcompleteness_completeness 99.63
_reflns_odcompleteness_iscentric 1
_reflns_odcompleteness_theta 71.98
_olex2_refinement_description
;
1. Fixed Uiso
 At 1.2 times of:
  All C(H) groups
 At 1.5 times of:
  All C(H,H,H) groups
2. Uiso/Uaniso restraints and constraints
C1 \\sim C2 \\sim C3 \\sim C4 \\sim C5 \\sim C6 \\sim C7 \\sim C8 \\sim C9
\\sim C10 \\sim C11 \\sim C12 \\sim C13 \\sim C14 \\sim C15 \\sim C16 \\sim C17
\\sim C18 \\sim C19 \\sim C20 \\sim C21 \\sim C22 \\sim C23 \\sim C24 \\sim C25
\\sim C26 \\sim C27 \\sim C28 \\sim C29 \\sim C30 \\sim C31 \\sim C32 \\sim C33
\\sim C34 \\sim C35 \\sim C36 \\sim C37 \\sim C38 \\sim C39 \\sim C40 \\sim C41
\\sim C42 \\sim C43 \\sim C44 \\sim C45 \\sim C46 \\sim C47 \\sim C48 \\sim C49
\\sim C50 \\sim C51 \\sim C52 \\sim C53 \\sim C54 \\sim C55 \\sim C56 \\sim C57
\\sim C58 \\sim C59 \\sim C60 \\sim C61 \\sim C62 \\sim C63 \\sim C64 \\sim C65
\\sim C66 \\sim C67 \\sim C68 \\sim C69 \\sim C70 \\sim C71 \\sim C72 \\sim C73
\\sim C74 \\sim C75 \\sim C76 \\sim C77 \\sim C78 \\sim C79 \\sim C80 \\sim C81
\\sim C82 \\sim C83 \\sim C84 \\sim C85 \\sim C86 \\sim C87 \\sim C88 \\sim C89
\\sim C90 \\sim C91 \\sim C92 \\sim C93 \\sim C94 \\sim C95 \\sim C96 \\sim C97
\\sim C98 \\sim C99 \\sim C100 \\sim C101 \\sim C102 \\sim C103 \\sim C104
\\sim C105 \\sim C106 \\sim C107 \\sim C108 \\sim C109 \\sim C110 \\sim C111
\\sim C112 \\sim C113 \\sim C114 \\sim C115 \\sim C116 \\sim C117 \\sim C118
\\sim C119 \\sim C120 \\sim C121 \\sim C122 \\sim C123 \\sim C124 \\sim C125
\\sim C126 \\sim C127 \\sim C128 \\sim C129 \\sim C130 \\sim C131 \\sim C132
\\sim C133 \\sim C134 \\sim C135 \\sim C136 \\sim C137 \\sim C138 \\sim C139
\\sim C140 \\sim C141 \\sim C142 \\sim C143 \\sim C144 \\sim C145 \\sim C146
\\sim C147 \\sim C148 \\sim C149 \\sim C150 \\sim C151 \\sim C152 \\sim C153
\\sim C154 \\sim C155 \\sim C156 \\sim C157 \\sim C158 \\sim C159 \\sim C160
\\sim C161 \\sim C162 \\sim C163 \\sim C164 \\sim C165 \\sim C166 \\sim C167
\\sim C168 \\sim C169 \\sim C170 \\sim C171 \\sim C172 \\sim C173 \\sim C174
\\sim C175 \\sim C176 \\sim C177 \\sim C178 \\sim C179 \\sim C180 \\sim C181
\\sim C182 \\sim C183 \\sim C184 \\sim C185 \\sim C186 \\sim C187 \\sim C188
\\sim C189 \\sim C190 \\sim C191 \\sim C192 \\sim C193 \\sim C194 \\sim C195
\\sim C196 \\sim C197 \\sim C198 \\sim C199 \\sim C200: within 2A with sigma of
0.04 and sigma for terminal atoms of 0.08
3.a Me refined with riding coordinates:
 C14(H14A,H14B,H14C), C15(H15A,H15B,H15C), C16(H16A,H16B,H16C), C23(H23A,H23B,
 H23C), C24(H24A,H24B,H24C), C25(H25A,H25B,H25C), C39(H39A,H39B,H39C), C40(H40A,
 H40B,H40C), C41(H41A,H41B,H41C), C48(H48A,H48B,H48C), C49(H49A,H49B,H49C),
 C50(H50A,H50B,H50C), C64(H64A,H64B,H64C), C65(H65A,H65B,H65C), C66(H66A,H66B,
 H66C), C73(H73A,H73B,H73C), C74(H74A,H74B,H74C), C75(H75A,H75B,H75C), C89(H89A,
 H89B,H89C), C90(H90A,H90B,H90C), C91(H91A,H91B,H91C), C98(H98A,H98B,H98C),
 C99(H99A,H99B,H99C), C100(H10A,H10B,H10C), C114(H11A,H11B,H11C), C115(H11D,
 H11E,H11F), C116(H11G,H11H,H11I), C123(H12A,H12B,H12C), C124(H12D,H12E,H12F),
 C125(H12G,H12H,H12I), C139(H13A,H13B,H13C), C140(H14D,H14E,H14F), C148(H14J,
 H14K,H14L), C149(H14M,H14N,H14O), C150(H15D,H15E,H15F), C165(H16G,H16H,H16I),
 C166(H16J,H16K,H16L), C173(H17A,H17B,H17C), C174(H17D,H17E,H17F), C175(H17G,
 H17H,H17I), C189(H18A,H18B,H18C), C190(H19A,H19B,H19C), C191(H19D,H19E,H19F),
 C198(H19G,H19H,H19I), C199(H19J,H19K,H19L), C200(H20A,H20B,H20C)
3.b Aromatic/amide H refined with riding coordinates:
 C4(H4), C5(H5), C6(H6), C10(H10), C12(H12), C19(H19), C21(H21), C29(H29),
 C30(H30), C31(H31), C35(H35), C37(H37), C44(H44), C46(H46), C54(H54), C55(H55),
  C56(H56), C60(H60), C62(H62), C69(H69), C71(H71), C79(H79), C80(H80),
 C81(H81), C85(H85), C87(H87), C94(H94), C96(H96), C104(H104), C105(H105),
 C106(H106), C110(H110), C112(H112), C119(H119), C121(H121), C129(H129),
 C130(H130), C131(H131), C135(H135), C137(H137), C144(H144), C146(H146),
 C154(H154), C155(H155), C156(H156), C160(H160), C162(H162), C169(H169),
 C171(H171), C179(H179), C180(H180), C181(H181), C185(H185), C187(H187),
 C194(H194), C196(H196)
3.c Idealised Me refined as rotating group:
 C141(H14G,H14H,H14I), C164(H16D,H16E,H16F)
;
_olex2_date_sample_data_collection 2017-09-20
_olex2_submission_special_instructions 'No special instructions were received'
_oxdiff_exptl_absorpt_empirical_details
;
Empirical correction (ABSPACK) includes:
- Absorption correction using spherical harmonics
- Frame scaling
- Detector area scaling
;
_oxdiff_exptl_absorpt_empirical_full_max 4.546
_oxdiff_exptl_absorpt_empirical_full_min 0.544

loop_
_space_group_symop_operation_xyz
'x, y, z'
'-x, -y, -z'

loop_
_atom_site_label
_atom_site_type_symbol
_atom_site_fract_x
_atom_site_fract_y
_atom_site_fract_z
_atom_site_U_iso_or_equiv
_atom_site_adp_type
_atom_site_occupancy
_atom_site_site_symmetry_order
_atom_site_calc_flag
_atom_site_refinement_flags_posn
_atom_site_refinement_flags_adp
Au1 Au 0.65928(4) 0.22950(2) 0.07315(2) 0.05815(13) Uani 1 1 d . .
Au2 Au 0.53892(3) 0.31384(2) 0.11047(2) 0.05841(13) Uani 1 1 d . .
Au3 Au 0.55796(4) 0.28641(2) -0.00616(2) 0.06002(13) Uani 1 1 d . .
Au4 Au 0.37547(4) 0.22552(2) -0.03103(2) 0.06365(14) Uani 1 1 d . .
S1 S 0.7967(2) 0.28717(12) 0.08852(15) 0.0704(9) Uani 1 1 d . .
S2 S 0.6700(2) 0.37876(12) 0.13648(15) 0.0674(8) Uani 1 1 d . .
S3 S 0.5404(2) 0.16633(11) 0.06673(12) 0.0572(7) Uani 1 1 d . .
S4 S 0.4035(2) 0.25667(12) 0.09928(13) 0.0607(7) Uani 1 1 d . .
S5 S 0.4856(3) 0.36611(13) 0.02805(15) 0.0723(9) Uani 1 1 d . .
S6 S 0.2848(3) 0.29934(15) -0.01352(18) 0.0828(10) Uani 1 1 d . .
S7 S 0.6371(2) 0.21248(13) -0.05077(14) 0.0681(8) Uani 1 1 d . .
S8 S 0.4484(3) 0.14650(13) -0.06010(13) 0.0653(7) Uani 1 1 d . .
C1 C 0.7743(8) 0.3514(4) 0.1163(5) 0.054(3) Uani 1 1 d . U
C2 C 0.8604(10) 0.3919(5) 0.1286(6) 0.068(3) Uani 1 1 d . U
C3 C 0.9143(9) 0.4194(5) 0.1785(5) 0.065(3) Uani 1 1 d . U
C4 C 1.0008(11) 0.4521(6) 0.1857(6) 0.083(4) Uani 1 1 d . U
H4 H 1.037344 0.470601 0.218423 0.100 Uiso 1 1 calc R .
C5 C 1.0320(13) 0.4574(7) 0.1478(7) 0.099(5) Uani 1 1 d . U
H5 H 1.091775 0.477480 0.153964 0.119 Uiso 1 1 calc R .
C6 C 0.9753(12) 0.4328(6) 0.0982(7) 0.090(5) Uani 1 1 d . U
H6 H 0.995438 0.438586 0.072079 0.108 Uiso 1 1 calc R .
C7 C 0.8888(10) 0.3996(5) 0.0881(5) 0.066(3) Uani 1 1 d . U
C8 C 0.8864(9) 0.4164(6) 0.2244(5) 0.070(3) Uani 1 1 d . U
C9 C 0.9209(11) 0.3765(6) 0.2404(6) 0.077(4) Uani 1 1 d . U
C10 C 0.8959(13) 0.3783(7) 0.2847(7) 0.095(5) Uani 1 1 d . U
H10 H 0.920974 0.353426 0.296903 0.114 Uiso 1 1 calc R .
C11 C 0.8352(13) 0.4155(8) 0.3118(7) 0.094(5) Uani 1 1 d . U
C12 C 0.8044(11) 0.4541(8) 0.2953(7) 0.090(5) Uani 1 1 d . U
H12 H 0.764548 0.479807 0.312996 0.108 Uiso 1 1 calc R .
C13 C 0.8316(9) 0.4556(6) 0.2525(6) 0.074(4) Uani 1 1 d . U
C14 C 0.9840(13) 0.3361(7) 0.2128(7) 0.093(5) Uani 1 1 d . U
H14A H 0.993286 0.341054 0.183332 0.140 Uiso 1 1 calc R .
H14B H 1.047682 0.340016 0.234470 0.140 Uiso 1 1 calc R .
H14C H 0.952575 0.300824 0.202655 0.140 Uiso 1 1 calc R .
C15 C 0.8062(14) 0.4113(10) 0.3569(8) 0.128(8) Uani 1 1 d . U
H15A H 0.835939 0.381488 0.361674 0.193 Uiso 1 1 calc R .
H15B H 0.829140 0.443880 0.386600 0.193 Uiso 1 1 calc R .
H15C H 0.734886 0.405758 0.351453 0.193 Uiso 1 1 calc R .
C16 C 0.7943(12) 0.5009(6) 0.2367(7) 0.088(5) Uani 1 1 d . U
H16A H 0.757709 0.524157 0.260924 0.132 Uiso 1 1 calc R .
H16B H 0.850448 0.521257 0.235473 0.132 Uiso 1 1 calc R .
H16C H 0.751706 0.485300 0.203746 0.132 Uiso 1 1 calc R .
C17 C 0.8268(9) 0.3801(5) 0.0368(5) 0.061(3) Uani 1 1 d . U
C18 C 0.7502(10) 0.4082(6) 0.0282(6) 0.075(4) Uani 1 1 d . U
C19 C 0.6925(11) 0.3931(7) -0.0206(7) 0.085(4) Uani 1 1 d . U
H19 H 0.639200 0.412389 -0.026162 0.102 Uiso 1 1 calc R .
C20 C 0.7166(14) 0.3485(9) -0.0606(7) 0.099(5) Uani 1 1 d . U
C21 C 0.7937(13) 0.3189(7) -0.0528(6) 0.086(4) Uani 1 1 d . U
H21 H 0.806950 0.288536 -0.079781 0.103 Uiso 1 1 calc R .
C22 C 0.8517(11) 0.3344(6) -0.0050(6) 0.073(3) Uani 1 1 d . U
C23 C 0.7265(14) 0.4588(6) 0.0685(7) 0.097(5) Uani 1 1 d . U
H23A H 0.669622 0.472493 0.054756 0.146 Uiso 1 1 calc R .
H23B H 0.711803 0.451480 0.095999 0.146 Uiso 1 1 calc R .
H23C H 0.782699 0.485017 0.080820 0.146 Uiso 1 1 calc R .
C24 C 0.6528(18) 0.3315(13) -0.1141(9) 0.169(11) Uani 1 1 d . U
H24A H 0.602435 0.356139 -0.113104 0.253 Uiso 1 1 calc R .
H24B H 0.694661 0.331875 -0.137013 0.253 Uiso 1 1 calc R .
H24C H 0.621631 0.295878 -0.125583 0.253 Uiso 1 1 calc R .
C25 C 0.9377(13) 0.3032(6) 0.0038(7) 0.091(5) Uani 1 1 d . U
H25A H 0.969528 0.319382 0.038998 0.137 Uiso 1 1 calc R .
H25B H 0.913730 0.266729 -0.005108 0.137 Uiso 1 1 calc R .
H25C H 0.984939 0.303431 -0.016693 0.137 Uiso 1 1 calc R .
C26 C 0.4392(8) 0.1957(4) 0.0886(4) 0.049(2) Uani 1 1 d . U
C27 C 0.3728(9) 0.1604(4) 0.1021(4) 0.053(2) Uani 1 1 d . U
C28 C 0.2750(9) 0.1411(5) 0.0752(5) 0.058(3) Uani 1 1 d . U
C29 C 0.2173(10) 0.1117(5) 0.0908(5) 0.067(3) Uani 1 1 d . U
H29 H 0.152478 0.098889 0.073141 0.081 Uiso 1 1 calc R .
C30 C 0.2554(9) 0.1006(5) 0.1332(5) 0.064(3) Uani 1 1 d . U
H30 H 0.216545 0.080917 0.143880 0.076 Uiso 1 1 calc R .
C31 C 0.3517(10) 0.1199(5) 0.1582(5) 0.061(3) Uani 1 1 d . U
H31 H 0.376803 0.112827 0.186231 0.074 Uiso 1 1 calc R .
C32 C 0.4130(9) 0.1490(5) 0.1444(4) 0.057(3) Uani 1 1 d . U
C33 C 0.2317(9) 0.1496(5) 0.0291(5) 0.060(3) Uani 1 1 d . U
C34 C 0.1697(9) 0.1902(5) 0.0335(5) 0.064(3) Uani 1 1 d . U
C35 C 0.1297(9) 0.1997(7) -0.0115(6) 0.080(4) Uani 1 1 d . U
H35 H 0.091477 0.228454 -0.009011 0.096 Uiso 1 1 calc R .
C36 C 0.1495(11) 0.1658(7) -0.0566(6) 0.075(4) Uani 1 1 d . U
C37 C 0.2042(11) 0.1240(6) -0.0607(5) 0.075(4) Uani 1 1 d . U
H37 H 0.213858 0.100351 -0.092612 0.090 Uiso 1 1 calc R .
C38 C 0.2478(9) 0.1149(5) -0.0176(5) 0.062(3) Uani 1 1 d . U
C39 C 0.1418(10) 0.2254(6) 0.0839(6) 0.073(4) Uani 1 1 d . U
H39A H 0.098262 0.251275 0.079397 0.110 Uiso 1 1 calc R .
H39B H 0.108361 0.203396 0.095838 0.110 Uiso 1 1 calc R .
H39C H 0.201095 0.243789 0.108202 0.110 Uiso 1 1 calc R .
C40 C 0.1120(12) 0.1756(9) -0.1038(7) 0.103(6) Uani 1 1 d . U
H40A H 0.074289 0.206634 -0.095096 0.154 Uiso 1 1 calc R .
H40B H 0.167768 0.181548 -0.117221 0.154 Uiso 1 1 calc R .
H40C H 0.070175 0.144749 -0.128799 0.154 Uiso 1 1 calc R .
C41 C 0.3086(11) 0.0665(5) -0.0245(5) 0.071(3) Uani 1 1 d . U
H41A H 0.311311 0.047331 -0.059802 0.106 Uiso 1 1 calc R .
H41B H 0.375093 0.078612 -0.005137 0.106 Uiso 1 1 calc R .
H41C H 0.277802 0.043154 -0.013111 0.106 Uiso 1 1 calc R .
C42 C 0.5155(8) 0.1687(5) 0.1735(4) 0.057(3) Uani 1 1 d . U
C43 C 0.5901(10) 0.1317(5) 0.1647(5) 0.066(3) Uani 1 1 d . U
C44 C 0.6869(12) 0.1535(7) 0.1902(6) 0.086(4) Uani 1 1 d . U
H44 H 0.738933 0.131498 0.182684 0.103 Uiso 1 1 calc R .
C45 C 0.7104(11) 0.2074(7) 0.2269(7) 0.095(5) Uani 1 1 d . U
C46 C 0.6371(12) 0.2406(6) 0.2303(6) 0.080(4) Uani 1 1 d . U
H46 H 0.653540 0.277480 0.247934 0.096 Uiso 1 1 calc R .
C47 C 0.5385(10) 0.2225(5) 0.2088(5) 0.064(3) Uani 1 1 d . U
C48 C 0.5677(13) 0.0734(6) 0.1288(7) 0.089(5) Uani 1 1 d . U
H48A H 0.497347 0.066199 0.115145 0.134 Uiso 1 1 calc R .
H48B H 0.603514 0.065324 0.101623 0.134 Uiso 1 1 calc R .
H48C H 0.587837 0.051383 0.146668 0.134 Uiso 1 1 calc R .
C49 C 0.8180(12) 0.2269(10) 0.2520(8) 0.139(9) Uani 1 1 d . U
H49A H 0.857753 0.196691 0.244818 0.209 Uiso 1 1 calc R .
H49B H 0.841683 0.250865 0.239134 0.209 Uiso 1 1 calc R .
H49C H 0.822850 0.245532 0.288037 0.209 Uiso 1 1 calc R .
C50 C 0.4542(11) 0.2594(5) 0.2222(5) 0.075(4) Uani 1 1 d . U
H50A H 0.391340 0.239589 0.203475 0.112 Uiso 1 1 calc R .
H50B H 0.454878 0.272520 0.257891 0.112 Uiso 1 1 calc R .
H50C H 0.463568 0.289168 0.213580 0.112 Uiso 1 1 calc R .
C51 C 0.3593(10) 0.3572(6) 0.0140(6) 0.072(3) Uani 1 1 d . U
C52 C 0.3059(11) 0.4079(6) 0.0277(7) 0.079(4) Uani 1 1 d . U
C53 C 0.3099(12) 0.4405(6) 0.0796(7) 0.083(4) Uani 1 1 d . U
C54 C 0.2533(14) 0.4860(7) 0.0916(7) 0.098(5) Uani 1 1 d . U
H54 H 0.248853 0.506516 0.125213 0.118 Uiso 1 1 calc R .
C55 C 0.2052(15) 0.4999(8) 0.0543(9) 0.110(6) Uani 1 1 d . U
H55 H 0.173501 0.531674 0.063195 0.132 Uiso 1 1 calc R .
C56 C 0.2030(14) 0.4681(8) 0.0043(8) 0.106(5) Uani 1 1 d . U
H56 H 0.167703 0.477242 -0.020732 0.127 Uiso 1 1 calc R .
C57 C 0.2541(10) 0.4216(7) -0.0089(7) 0.080(4) Uani 1 1 d . U
C58 C 0.3579(13) 0.4295(6) 0.1227(7) 0.089(4) Uani 1 1 d . U
C59 C 0.3141(13) 0.3956(5) 0.1380(7) 0.081(4) Uani 1 1 d . U
C60 C 0.3651(12) 0.3897(6) 0.1827(7) 0.083(4) Uani 1 1 d . U
H60 H 0.336826 0.365676 0.192726 0.099 Uiso 1 1 calc R .
C61 C 0.4556(14) 0.4189(6) 0.2112(7) 0.091(5) Uani 1 1 d . U
C62 C 0.4989(14) 0.4543(6) 0.1954(7) 0.087(4) Uani 1 1 d . U
H62 H 0.559256 0.473850 0.214012 0.104 Uiso 1 1 calc R .
C63 C 0.4534(12) 0.4604(6) 0.1530(7) 0.087(5) Uani 1 1 d . U
C64 C 0.2186(13) 0.3638(7) 0.1109(7) 0.095(5) Uani 1 1 d . U
H64A H 0.201565 0.342831 0.128197 0.142 Uiso 1 1 calc R .
H64B H 0.167357 0.387540 0.109785 0.142 Uiso 1 1 calc R .
H64C H 0.224319 0.340325 0.076917 0.142 Uiso 1 1 calc R .
C65 C 0.5106(16) 0.4117(7) 0.2591(7) 0.110(6) Uani 1 1 d . U
H65A H 0.571115 0.435022 0.273561 0.165 Uiso 1 1 calc R .
H65B H 0.468248 0.420681 0.283720 0.165 Uiso 1 1 calc R .
H65C H 0.526305 0.375039 0.249567 0.165 Uiso 1 1 calc R .
C66 C 0.4977(14) 0.5014(7) 0.1368(7) 0.101(5) Uani 1 1 d . U
H66A H 0.455991 0.500141 0.106384 0.151 Uiso 1 1 calc R .
H66B H 0.501005 0.536923 0.163361 0.151 Uiso 1 1 calc R .
H66C H 0.563501 0.492773 0.130662 0.151 Uiso 1 1 calc R .
C67 C 0.2516(13) 0.3910(8) -0.0637(8) 0.093(4) Uani 1 1 d . U
C68 C 0.3292(14) 0.3968(8) -0.0882(8) 0.098(5) Uani 1 1 d . U
C69 C 0.3167(17) 0.3696(10) -0.1412(9) 0.115(6) Uani 1 1 d . U
H69 H 0.369713 0.373172 -0.155862 0.138 Uiso 1 1 calc R .
C70 C 0.2366(18) 0.3395(12) -0.1719(10) 0.126(7) Uani 1 1 d . U
C71 C 0.1586(16) 0.3334(11) -0.1495(9) 0.122(6) Uani 1 1 d . U
H71 H 0.100213 0.312943 -0.169875 0.147 Uiso 1 1 calc R .
C72 C 0.1662(15) 0.3572(9) -0.0976(9) 0.109(5) Uani 1 1 d . U
C73 C 0.4245(13) 0.4322(8) -0.0551(9) 0.114(7) Uani 1 1 d . U
H73A H 0.470233 0.432570 -0.076265 0.171 Uiso 1 1 calc R .
H73B H 0.407894 0.468188 -0.036679 0.171 Uiso 1 1 calc R .
H73C H 0.454920 0.417974 -0.031543 0.171 Uiso 1 1 calc R .
C74 C 0.230(2) 0.3158(15) -0.2283(12) 0.227(18) Uani 1 1 d . U
H74A H 0.167115 0.295125 -0.244845 0.341 Uiso 1 1 calc R .
H74B H 0.235722 0.344164 -0.239196 0.341 Uiso 1 1 calc R .
H74C H 0.283257 0.292866 -0.236897 0.341 Uiso 1 1 calc R .
C75 C 0.0765(14) 0.3471(10) -0.0783(9) 0.134(8) Uani 1 1 d . U
H75A H 0.089105 0.365257 -0.041951 0.200 Uiso 1 1 calc R .
H75B H 0.019451 0.360540 -0.092220 0.200 Uiso 1 1 calc R .
H75C H 0.063934 0.309198 -0.088438 0.200 Uiso 1 1 calc R .
C76 C 0.5617(9) 0.1555(5) -0.0718(5) 0.060(3) Uani 1 1 d . U
C77 C 0.5992(11) 0.1042(5) -0.1079(5) 0.067(3) Uani 1 1 d . U
C78 C 0.5485(13) 0.0808(6) -0.1587(5) 0.079(4) Uani 1 1 d . U
C79 C 0.5803(14) 0.0334(6) -0.1920(6) 0.089(5) Uani 1 1 d . U
H79 H 0.547141 0.017146 -0.225616 0.107 Uiso 1 1 calc R .
C80 C 0.6609(15) 0.0103(7) -0.1753(6) 0.094(5) Uani 1 1 d . U
H80 H 0.681479 -0.021229 -0.198066 0.113 Uiso 1 1 calc R .
C81 C 0.7108(13) 0.0331(6) -0.1257(6) 0.088(4) Uani 1 1 d . U
H81 H 0.765343 0.017398 -0.115155 0.105 Uiso 1 1 calc R .
C82 C 0.6788(11) 0.0809(5) -0.0907(5) 0.070(3) Uani 1 1 d . U
C83 C 0.4577(14) 0.1023(8) -0.1790(5) 0.089(4) Uani 1 1 d . U
C84 C 0.474(2) 0.1458(9) -0.1911(7) 0.115(6) Uani 1 1 d . U
C85 C 0.382(2) 0.1659(11) -0.2079(9) 0.133(8) Uani 1 1 d . U
H85 H 0.389687 0.195510 -0.215410 0.160 Uiso 1 1 calc R .
C86 C 0.299(2) 0.1486(14) -0.2130(10) 0.141(8) Uani 1 1 d . U
C87 C 0.2836(18) 0.1029(11) -0.2047(8) 0.126(7) Uani 1 1 d . U
H87 H 0.218618 0.087946 -0.211423 0.152 Uiso 1 1 calc R .
C88 C 0.3621(13) 0.0780(8) -0.1865(6) 0.090(4) Uani 1 1 d . U
C89 C 0.574(2) 0.1709(10) -0.1851(8) 0.150(10) Uani 1 1 d . U
H89A H 0.567603 0.199880 -0.195641 0.224 Uiso 1 1 calc R .
H89B H 0.606827 0.184590 -0.150146 0.224 Uiso 1 1 calc R .
H89C H 0.612701 0.144552 -0.205632 0.224 Uiso 1 1 calc R .
C90 C 0.201(2) 0.1691(15) -0.2340(13) 0.225(16) Uani 1 1 d . U
H90A H 0.144290 0.148391 -0.234269 0.338 Uiso 1 1 calc R .
H90B H 0.198072 0.206325 -0.212635 0.338 Uiso 1 1 calc R .
H90C H 0.202478 0.165031 -0.267888 0.338 Uiso 1 1 calc R .
C91 C 0.3458(14) 0.0308(8) -0.1761(7) 0.105(6) Uani 1 1 d . U
H91A H 0.275643 0.020405 -0.183653 0.158 Uiso 1 1 calc R .
H91B H 0.379348 0.001614 -0.196899 0.158 Uiso 1 1 calc R .
H91C H 0.371870 0.039433 -0.140979 0.158 Uiso 1 1 calc R .
C92 C 0.7343(10) 0.1025(5) -0.0368(5) 0.064(3) Uani 1 1 d . U
C93 C 0.7018(9) 0.0851(5) -0.0028(5) 0.064(3) Uani 1 1 d . U
C94 C 0.7545(10) 0.1053(6) 0.0469(6) 0.073(3) Uani 1 1 d . U
H94 H 0.732766 0.094922 0.070097 0.088 Uiso 1 1 calc R .
C95 C 0.8378(10) 0.1403(6) 0.0622(6) 0.078(4) Uani 1 1 d . U
C96 C 0.8721(11) 0.1538(6) 0.0271(7) 0.083(4) Uani 1 1 d . U
H96 H 0.931370 0.175492 0.037206 0.099 Uiso 1 1 calc R .
C97 C 0.8214(11) 0.1361(5) -0.0229(6) 0.075(4) Uani 1 1 d . U
C98 C 0.6112(10) 0.0448(5) -0.0201(6) 0.076(4) Uani 1 1 d . U
H98A H 0.584291 0.035299 -0.055334 0.114 Uiso 1 1 calc R .
H98B H 0.630679 0.013120 -0.015556 0.114 Uiso 1 1 calc R .
H98C H 0.561412 0.060547 -0.000364 0.114 Uiso 1 1 calc R .
C99 C 0.8953(14) 0.1627(9) 0.1167(7) 0.117(7) Uani 1 1 d . U
H99A H 0.951122 0.186383 0.120432 0.175 Uiso 1 1 calc R .
H99B H 0.852248 0.182251 0.139270 0.175 Uiso 1 1 calc R .
H99C H 0.918910 0.133622 0.124849 0.175 Uiso 1 1 calc R .
C100 C 0.8630(12) 0.1512(9) -0.0618(7) 0.109(6) Uani 1 1 d . U
H10A H 0.818383 0.135515 -0.094060 0.164 Uiso 1 1 calc R .
H10B H 0.868983 0.189610 -0.050039 0.164 Uiso 1 1 calc R .
H10C H 0.927474 0.137806 -0.065173 0.164 Uiso 1 1 calc R .
Au5 Au 0.39653(4) 0.20091(2) 0.46118(2) 0.06460(14) Uani 1 1 d . .
Au6 Au 0.53181(4) 0.28063(2) 0.46648(2) 0.06099(14) Uani 1 1 d . .
Au7 Au 0.51863(3) 0.30480(2) 0.58235(2) 0.05033(11) Uani 1 1 d . .
Au8 Au 0.68539(3) 0.24489(2) 0.57428(2) 0.05368(12) Uani 1 1 d . .
S9 S 0.2642(2) 0.25273(14) 0.46394(17) 0.0774(10) Uani 1 1 d . .
S10 S 0.4119(2) 0.34103(13) 0.47316(18) 0.0800(11) Uani 1 1 d . .
S11 S 0.5103(3) 0.13740(12) 0.44472(13) 0.0671(8) Uani 1 1 d . .
S12 S 0.6548(2) 0.22294(12) 0.44536(13) 0.0623(7) Uani 1 1 d . .
S13 S 0.6081(2) 0.37877(12) 0.58599(15) 0.0673(8) Uani 1 1 d . .
S14 S 0.7901(2) 0.31477(12) 0.58395(15) 0.0696(9) Uani 1 1 d . .
S15 S 0.4261(2) 0.24262(12) 0.59501(14) 0.0622(7) Uani 1 1 d . .
S16 S 0.6007(2) 0.17323(12) 0.57467(13) 0.0616(7) Uani 1 1 d . .
C101 C 0.2984(8) 0.3144(4) 0.4712(4) 0.052(2) Uani 1 1 d . U
C102 C 0.2173(9) 0.3520(4) 0.4760(5) 0.064(3) Uani 1 1 d . U
C103 C 0.1566(9) 0.3533(5) 0.4315(5) 0.058(3) Uani 1 1 d . U
C104 C 0.0808(10) 0.3885(5) 0.4380(6) 0.072(3) Uani 1 1 d . U
H104 H 0.038337 0.388511 0.409549 0.086 Uiso 1 1 calc R .
C105 C 0.0680(10) 0.4231(6) 0.4855(6) 0.070(3) Uani 1 1 d . U
H105 H 0.018491 0.447000 0.489211 0.084 Uiso 1 1 calc R .
C106 C 0.1307(11) 0.4221(5) 0.5287(5) 0.071(3) Uani 1 1 d . U
H106 H 0.121898 0.445506 0.560826 0.085 Uiso 1 1 calc R .
C107 C 0.2035(9) 0.3877(5) 0.5242(5) 0.063(3) Uani 1 1 d . U
C108 C 0.1650(9) 0.3188(5) 0.3796(5) 0.064(3) Uani 1 1 d . U
C109 C 0.1023(10) 0.2702(5) 0.3504(5) 0.069(3) Uani 1 1 d . U
C110 C 0.0985(11) 0.2418(6) 0.2993(5) 0.073(4) Uani 1 1 d . U
H110 H 0.055077 0.210959 0.280960 0.088 Uiso 1 1 calc R .
C111 C 0.1591(12) 0.2592(6) 0.2754(6) 0.083(4) Uani 1 1 d . U
C112 C 0.2201(11) 0.3086(6) 0.3044(7) 0.080(4) Uani 1 1 d . U
H112 H 0.258100 0.321902 0.287920 0.096 Uiso 1 1 calc R .
C113 C 0.2245(9) 0.3355(6) 0.3527(6) 0.067(3) Uani 1 1 d . U
C114 C 0.0336(12) 0.2499(6) 0.3751(7) 0.084(4) Uani 1 1 d . U
H11A H 0.043575 0.273096 0.410632 0.125 Uiso 1 1 calc R .
H11B H -0.034460 0.249551 0.359468 0.125 Uiso 1 1 calc R .
H11C H 0.047859 0.214061 0.370919 0.125 Uiso 1 1 calc R .
C115 C 0.1519(15) 0.2276(8) 0.2162(6) 0.107(6) Uani 1 1 d . U
H11D H 0.198614 0.244630 0.205175 0.161 Uiso 1 1 calc R .
H11E H 0.167085 0.191143 0.208483 0.161 Uiso 1 1 calc R .
H11F H 0.085491 0.227892 0.198869 0.161 Uiso 1 1 calc R .
C116 C 0.2834(12) 0.3899(6) 0.3782(6) 0.082(4) Uani 1 1 d . U
H11G H 0.280824 0.405573 0.413711 0.123 Uiso 1 1 calc R .
H11H H 0.351548 0.385698 0.374273 0.123 Uiso 1 1 calc R .
H11I H 0.255166 0.413067 0.362977 0.123 Uiso 1 1 calc R .
C117 C 0.2649(9) 0.3892(5) 0.5726(5) 0.060(3) Uani 1 1 d . U
C118 C 0.3490(10) 0.4256(5) 0.5972(6) 0.068(3) Uani 1 1 d . U
C119 C 0.4015(11) 0.4270(5) 0.6433(5) 0.074(4) Uani 1 1 d . U
H119 H 0.456082 0.452013 0.661144 0.088 Uiso 1 1 calc R .
C120 C 0.3740(12) 0.3928(6) 0.6622(6) 0.080(4) Uani 1 1 d . U
C121 C 0.2927(12) 0.3578(6) 0.6390(5) 0.075(4) Uani 1 1 d . U
H121 H 0.274442 0.335158 0.653177 0.089 Uiso 1 1 calc R .
C122 C 0.2359(11) 0.3556(5) 0.5940(5) 0.069(3) Uani 1 1 d . U
C123 C 0.3775(11) 0.4651(6) 0.5777(6) 0.080(4) Uani 1 1 d . U
H12A H 0.436923 0.486670 0.599413 0.120 Uiso 1 1 calc R .
H12B H 0.389546 0.446235 0.543922 0.120 Uiso 1 1 calc R .
H12C H 0.324322 0.487951 0.577294 0.120 Uiso 1 1 calc R .
C124 C 0.4371(16) 0.3954(8) 0.7114(6) 0.107(6) Uani 1 1 d . U
H12D H 0.491801 0.422329 0.722675 0.161 Uiso 1 1 calc R .
H12E H 0.396783 0.404350 0.736928 0.161 Uiso 1 1 calc R .
H12F H 0.462468 0.361046 0.705725 0.161 Uiso 1 1 calc R .
C125 C 0.1471(14) 0.3164(7) 0.5707(7) 0.104(6) Uani 1 1 d . U
H12G H 0.114365 0.318621 0.539990 0.157 Uiso 1 1 calc R .
H12H H 0.167404 0.280703 0.562959 0.157 Uiso 1 1 calc R .
H12I H 0.101986 0.324393 0.593887 0.157 Uiso 1 1 calc R .
C126 C 0.6114(9) 0.1603(5) 0.4318(4) 0.055(3) Uani 1 1 d . U
C127 C 0.6737(10) 0.1153(5) 0.4026(5) 0.061(3) Uani 1 1 d . U
C128 C 0.7670(11) 0.1056(6) 0.4244(6) 0.078(4) Uani 1 1 d . U
C129 C 0.8185(13) 0.0634(7) 0.3924(8) 0.101(5) Uani 1 1 d . U
H129 H 0.880067 0.055586 0.405938 0.121 Uiso 1 1 calc R .
C130 C 0.7772(15) 0.0341(7) 0.3409(8) 0.113(6) Uani 1 1 d . U
H130 H 0.810517 0.006701 0.320214 0.135 Uiso 1 1 calc R .
C131 C 0.6887(16) 0.0461(7) 0.3220(7) 0.106(6) Uani 1 1 d . U
H131 H 0.662844 0.026698 0.287599 0.127 Uiso 1 1 calc R .
C132 C 0.6327(13) 0.0858(6) 0.3504(6) 0.081(4) Uani 1 1 d . U
C133 C 0.8119(9) 0.1356(5) 0.4775(6) 0.071(3) Uani 1 1 d . U
C134 C 0.7917(9) 0.1171(6) 0.5139(6) 0.071(3) Uani 1 1 d . U
C135 C 0.8355(10) 0.1444(6) 0.5636(7) 0.075(4) Uani 1 1 d . U
H135 H 0.821101 0.132285 0.587257 0.090 Uiso 1 1 calc R .
C136 C 0.9020(9) 0.1904(6) 0.5802(6) 0.076(4) Uani 1 1 d . U
C137 C 0.9271(10) 0.2068(6) 0.5435(7) 0.083(4) Uani 1 1 d . U
H137 H 0.973873 0.235788 0.553527 0.100 Uiso 1 1 calc R .
C138 C 0.8825(9) 0.1799(6) 0.4930(7) 0.075(4) Uani 1 1 d . U
C139 C 0.7216(11) 0.0676(6) 0.4968(6) 0.083(4) Uani 1 1 d . U
H13A H 0.698030 0.053797 0.460757 0.124 Uiso 1 1 calc R .
H13B H 0.756037 0.040765 0.504899 0.124 Uiso 1 1 calc R .
H13C H 0.665888 0.076663 0.513705 0.124 Uiso 1 1 calc R .
C140 C 0.9474(13) 0.2228(8) 0.6372(8) 0.107(6) Uani 1 1 d . U
H14D H 0.990704 0.252659 0.641207 0.160 Uiso 1 1 calc R .
H14E H 0.894773 0.235987 0.655691 0.160 Uiso 1 1 calc R .
H14F H 0.984911 0.199973 0.650045 0.160 Uiso 1 1 calc R .
C141 C 0.9141(13) 0.1987(7) 0.4560(7) 0.095(5) Uani 1 1 d . U
H14G H 0.946177 0.170734 0.432801 0.143 Uiso 1 1 calc GR .
H14H H 0.959876 0.230188 0.474072 0.143 Uiso 1 1 calc GR .
H14I H 0.856557 0.207056 0.437431 0.143 Uiso 1 1 calc GR .
C142 C 0.5350(14) 0.0943(5) 0.3267(5) 0.078(4) Uani 1 1 d . U
C143 C 0.4451(13) 0.0626(6) 0.3208(5) 0.077(4) Uani 1 1 d . U
C144 C 0.3495(15) 0.0739(8) 0.3053(6) 0.095(5) Uani 1 1 d . U
H144 H 0.292872 0.053126 0.302482 0.114 Uiso 1 1 calc R .
C145 C 0.345(2) 0.1204(10) 0.2937(7) 0.122(7) Uani 1 1 d . U
C146 C 0.431(2) 0.1492(7) 0.2981(6) 0.114(7) Uani 1 1 d . U
H146 H 0.423771 0.179384 0.291048 0.136 Uiso 1 1 calc R .
C147 C 0.5250(18) 0.1377(7) 0.3116(6) 0.099(5) Uani 1 1 d . U
C148 C 0.4578(13) 0.0159(7) 0.3353(7) 0.092(5) Uani 1 1 d . U
H14J H 0.527570 0.012949 0.345228 0.139 Uiso 1 1 calc R .
H14K H 0.424995 0.021530 0.363157 0.139 Uiso 1 1 calc R .
H14L H 0.428955 -0.016627 0.306840 0.139 Uiso 1 1 calc R .
C149 C 0.244(2) 0.1361(12) 0.2792(8) 0.192(14) Uani 1 1 d . U
H14M H 0.194268 0.110780 0.278373 0.288 Uiso 1 1 calc R .
H14N H 0.235723 0.171383 0.303650 0.288 Uiso 1 1 calc R .
H14O H 0.237242 0.136424 0.246294 0.288 Uiso 1 1 calc R .
C150 C 0.616(2) 0.1697(8) 0.3125(7) 0.171(12) Uani 1 1 d . U
H15D H 0.674696 0.155082 0.323120 0.257 Uiso 1 1 calc R .
H15E H 0.614851 0.167813 0.279168 0.257 Uiso 1 1 calc R .
H15F H 0.615196 0.206481 0.335859 0.257 Uiso 1 1 calc R .
C151 C 0.7302(10) 0.3698(4) 0.5883(5) 0.063(3) Uani 1 1 d . U
C152 C 0.7978(8) 0.4168(5) 0.5970(5) 0.057(3) Uani 1 1 d . U
C153 C 0.7997(9) 0.4323(5) 0.5573(5) 0.060(3) Uani 1 1 d . U
C154 C 0.8636(9) 0.4773(5) 0.5650(6) 0.071(3) Uani 1 1 d . U
H154 H 0.862812 0.489002 0.539411 0.085 Uiso 1 1 calc R .
C155 C 0.9277(9) 0.5035(6) 0.6121(7) 0.079(4) Uani 1 1 d . U
H155 H 0.974871 0.530596 0.616950 0.095 Uiso 1 1 calc R .
C156 C 0.9210(10) 0.4890(6) 0.6517(6) 0.077(4) Uani 1 1 d . U
H156 H 0.959624 0.509114 0.683636 0.092 Uiso 1 1 calc R .
C157 C 0.8588(9) 0.4457(5) 0.6452(5) 0.064(3) Uani 1 1 d . U
C158 C 0.7350(10) 0.4051(5) 0.5056(6) 0.067(3) Uani 1 1 d . U
C159 C 0.7638(11) 0.3583(6) 0.4677(6) 0.076(4) Uani 1 1 d . U
C160 C 0.7017(12) 0.3355(6) 0.4219(6) 0.078(4) Uani 1 1 d . U
H160 H 0.718305 0.304026 0.397366 0.094 Uiso 1 1 calc R .
C161 C 0.6151(14) 0.3572(6) 0.4100(6) 0.084(4) Uani 1 1 d . U
C162 C 0.5898(11) 0.4031(6) 0.4460(5) 0.072(3) Uani 1 1 d . U
H162 H 0.532358 0.418517 0.438090 0.087 Uiso 1 1 calc R .
C163 C 0.6496(10) 0.4273(5) 0.4949(5) 0.069(3) Uani 1 1 d . U
C164 C 0.8619(11) 0.3356(6) 0.4792(7) 0.094(5) Uani 1 1 d . U
H16D H 0.903401 0.362124 0.509023 0.141 Uiso 1 1 calc GR .
H16E H 0.895279 0.326274 0.450957 0.141 Uiso 1 1 calc GR .
H16F H 0.849086 0.304093 0.484679 0.141 Uiso 1 1 calc GR .
C165 C 0.5442(14) 0.3296(7) 0.3582(7) 0.102(5) Uani 1 1 d . U
H16G H 0.572124 0.298036 0.337132 0.153 Uiso 1 1 calc R .
H16H H 0.480661 0.319557 0.362954 0.153 Uiso 1 1 calc R .
H16I H 0.535599 0.354004 0.342045 0.153 Uiso 1 1 calc R .
C166 C 0.6173(11) 0.4788(5) 0.5319(6) 0.079(4) Uani 1 1 d . U
H16J H 0.555216 0.486869 0.516386 0.118 Uiso 1 1 calc R .
H16K H 0.608921 0.474656 0.561840 0.118 Uiso 1 1 calc R .
H16L H 0.667246 0.507718 0.540822 0.118 Uiso 1 1 calc R .
C167 C 0.8596(10) 0.4324(5) 0.6888(5) 0.067(3) Uani 1 1 d . U
C168 C 0.7876(11) 0.4504(5) 0.7187(6) 0.075(4) Uani 1 1 d . U
C169 C 0.7888(13) 0.4367(6) 0.7607(6) 0.086(4) Uani 1 1 d . U
H169 H 0.738256 0.446471 0.779400 0.104 Uiso 1 1 calc R .
C170 C 0.8634(15) 0.4094(7) 0.7733(7) 0.094(5) Uani 1 1 d . U
C171 C 0.9342(16) 0.3914(7) 0.7446(7) 0.098(5) Uani 1 1 d . U
H171 H 0.983101 0.371245 0.753026 0.118 Uiso 1 1 calc R .
C172 C 0.9340(12) 0.4031(5) 0.7018(6) 0.075(4) Uani 1 1 d . U
C173 C 0.7092(12) 0.4863(7) 0.7095(7) 0.101(6) Uani 1 1 d . U
H17A H 0.666825 0.494278 0.733968 0.151 Uiso 1 1 calc R .
H17B H 0.741393 0.519104 0.712665 0.151 Uiso 1 1 calc R .
H17C H 0.669902 0.468077 0.675931 0.151 Uiso 1 1 calc R .
C174 C 0.866(2) 0.3988(8) 0.8206(9) 0.149(10) Uani 1 1 d . U
H17D H 0.922052 0.379206 0.825034 0.224 Uiso 1 1 calc R .
H17E H 0.870731 0.432414 0.849815 0.224 Uiso 1 1 calc R .
H17F H 0.805379 0.378061 0.816732 0.224 Uiso 1 1 calc R .
C175 C 1.0156(13) 0.3849(7) 0.6718(7) 0.104(6) Uani 1 1 d . U
H17G H 1.059990 0.365387 0.686076 0.155 Uiso 1 1 calc R .
H17H H 0.986830 0.361919 0.637205 0.155 Uiso 1 1 calc R .
H17I H 1.051975 0.415625 0.673052 0.155 Uiso 1 1 calc R .
C176 C 0.4901(9) 0.1906(5) 0.5928(5) 0.059(3) Uani 1 1 d . U
C177 C 0.4442(8) 0.1525(4) 0.6098(5) 0.055(3) Uani 1 1 d . U
C178 C 0.4959(10) 0.1489(5) 0.6549(5) 0.062(3) Uani 1 1 d . U
C179 C 0.4508(13) 0.1151(6) 0.6727(6) 0.082(4) Uani 1 1 d . U
H179 H 0.482869 0.112341 0.702150 0.098 Uiso 1 1 calc R .
C180 C 0.3627(11) 0.0870(6) 0.6479(6) 0.076(4) Uani 1 1 d . U
H180 H 0.333985 0.066047 0.661061 0.092 Uiso 1 1 calc R .
C181 C 0.3135(12) 0.0883(6) 0.6032(7) 0.081(4) Uani 1 1 d . U
H181 H 0.253722 0.067353 0.586266 0.097 Uiso 1 1 calc R .
C182 C 0.3530(9) 0.1212(5) 0.5832(5) 0.061(3) Uani 1 1 d . U
C183 C 0.5963(11) 0.1753(5) 0.6841(5) 0.068(3) Uani 1 1 d . U
C184 C 0.6102(13) 0.2278(6) 0.7192(6) 0.078(4) Uani 1 1 d . U
C185 C 0.7046(16) 0.2483(8) 0.7466(7) 0.111(6) Uani 1 1 d . U
H185 H 0.712258 0.283527 0.771064 0.133 Uiso 1 1 calc R .
C186 C 0.7826(16) 0.2224(9) 0.7409(9) 0.118(6) Uani 1 1 d . U
C187 C 0.7743(14) 0.1660(7) 0.7029(8) 0.102(5) Uani 1 1 d . U
H187 H 0.829735 0.146172 0.698129 0.122 Uiso 1 1 calc R .
C188 C 0.6811(11) 0.1444(6) 0.6751(6) 0.075(4) Uani 1 1 d . U
C189 C 0.5252(15) 0.2605(7) 0.7278(7) 0.102(5) Uani 1 1 d . U
H18A H 0.465745 0.239657 0.705355 0.152 Uiso 1 1 calc R .
H18B H 0.517369 0.271834 0.762320 0.152 Uiso 1 1 calc R .
H18C H 0.536573 0.291562 0.721284 0.152 Uiso 1 1 calc R .
C190 C 0.8890(19) 0.2481(13) 0.7729(11) 0.208(15) Uani 1 1 d . U
H19A H 0.936957 0.222076 0.762757 0.312 Uiso 1 1 calc R .
H19B H 0.906420 0.278877 0.767172 0.312 Uiso 1 1 calc R .
H19C H 0.888561 0.258914 0.808252 0.312 Uiso 1 1 calc R .
C191 C 0.6693(12) 0.0855(6) 0.6367(7) 0.086(4) Uani 1 1 d . U
H19D H 0.600625 0.075646 0.619950 0.128 Uiso 1 1 calc R .
H19E H 0.709971 0.080956 0.611960 0.128 Uiso 1 1 calc R .
H19F H 0.689714 0.063008 0.653968 0.128 Uiso 1 1 calc R .
C192 C 0.3000(9) 0.1190(5) 0.5337(5) 0.065(3) Uani 1 1 d . U
C193 C 0.2184(9) 0.1493(5) 0.5329(5) 0.065(3) Uani 1 1 d . U
C194 C 0.1673(10) 0.1432(6) 0.4852(6) 0.079(4) Uani 1 1 d . U
H194 H 0.110763 0.161792 0.483732 0.095 Uiso 1 1 calc R .
C195 C 0.1952(12) 0.1114(7) 0.4401(6) 0.081(4) Uani 1 1 d . U
C196 C 0.2778(11) 0.0825(6) 0.4440(6) 0.072(3) Uani 1 1 d . U
H196 H 0.298814 0.060462 0.414363 0.087 Uiso 1 1 calc R .
C197 C 0.3297(9) 0.0850(5) 0.4896(5) 0.061(3) Uani 1 1 d . U
C198 C 0.1808(11) 0.1816(7) 0.5804(6) 0.082(4) Uani 1 1 d . U
H19G H 0.124445 0.199661 0.572540 0.124 Uiso 1 1 calc R .
H19H H 0.161089 0.158186 0.594819 0.124 Uiso 1 1 calc R .
H19I H 0.232747 0.207783 0.604407 0.124 Uiso 1 1 calc R .
C199 C 0.1440(15) 0.1103(9) 0.3904(8) 0.121(7) Uani 1 1 d . U
H19J H 0.174251 0.085761 0.363697 0.181 Uiso 1 1 calc R .
H19K H 0.074673 0.098716 0.384222 0.181 Uiso 1 1 calc R .
H19L H 0.150309 0.145674 0.391240 0.181 Uiso 1 1 calc R .
C200 C 0.4150(10) 0.0494(5) 0.4903(6) 0.073(4) Uani 1 1 d . U
H20A H 0.443181 0.055970 0.524714 0.109 Uiso 1 1 calc R .
H20B H 0.390166 0.012349 0.471725 0.109 Uiso 1 1 calc R .
H20C H 0.465324 0.057569 0.474800 0.109 Uiso 1 1 calc R .

loop_
_atom_site_aniso_label
_atom_site_aniso_U_11
_atom_site_aniso_U_22
_atom_site_aniso_U_33
_atom_site_aniso_U_23
_atom_site_aniso_U_13
_atom_site_aniso_U_12
Au1 0.0508(3) 0.0464(2) 0.0721(3) 0.0147(2) 0.0238(2) -0.00084(19)
Au2 0.0417(2) 0.0512(2) 0.0859(3) 0.0301(2) 0.0171(2) 0.00385(19)
Au3 0.0542(3) 0.0557(3) 0.0717(3) 0.0262(2) 0.0164(2) 0.0088(2)
Au4 0.0555(3) 0.0636(3) 0.0745(3) 0.0282(3) 0.0203(2) 0.0061(2)
S1 0.0510(16) 0.0488(15) 0.105(3) 0.0190(15) 0.0317(16) -0.0002(12)
S2 0.0481(15) 0.0475(14) 0.101(2) 0.0224(15) 0.0201(15) 0.0007(12)
S3 0.0576(16) 0.0433(13) 0.0677(17) 0.0179(12) 0.0175(13) -0.0025(11)
S4 0.0403(14) 0.0558(15) 0.093(2) 0.0365(15) 0.0165(14) 0.0031(11)
S5 0.0637(19) 0.0565(17) 0.096(2) 0.0285(16) 0.0204(17) 0.0079(14)
S6 0.0590(19) 0.069(2) 0.116(3) 0.033(2) 0.0185(19) 0.0088(16)
S7 0.0613(18) 0.0563(16) 0.084(2) 0.0209(15) 0.0274(16) 0.0089(13)
S8 0.0694(19) 0.0573(16) 0.0683(18) 0.0209(14) 0.0239(15) 0.0023(14)
C1 0.043(6) 0.045(5) 0.070(7) 0.018(5) 0.017(5) -0.008(4)
C2 0.057(7) 0.051(6) 0.087(8) 0.017(6) 0.020(6) -0.012(5)
C3 0.046(6) 0.056(6) 0.084(8) 0.018(6) 0.019(6) -0.010(5)
C4 0.062(8) 0.083(9) 0.087(9) 0.014(7) 0.021(7) -0.023(7)
C5 0.088(10) 0.092(10) 0.111(12) 0.030(9) 0.035(9) -0.041(9)
C6 0.075(9) 0.076(9) 0.111(12) 0.026(8) 0.030(9) -0.013(7)
C7 0.060(7) 0.056(6) 0.084(8) 0.027(6) 0.024(6) -0.004(5)
C8 0.044(6) 0.068(7) 0.078(8) 0.010(6) 0.012(6) -0.012(5)
C9 0.072(8) 0.077(9) 0.083(9) 0.031(7) 0.023(7) 0.001(7)
C10 0.085(11) 0.092(11) 0.099(11) 0.038(9) 0.002(9) -0.008(9)
C11 0.071(9) 0.099(11) 0.095(11) 0.020(9) 0.022(8) -0.022(8)
C12 0.055(8) 0.110(12) 0.091(10) 0.027(9) 0.015(7) -0.007(8)
C13 0.043(6) 0.088(9) 0.081(9) 0.026(7) 0.011(6) -0.007(6)
C14 0.098(12) 0.096(12) 0.090(11) 0.042(9) 0.018(9) 0.024(10)
C15 0.090(13) 0.18(2) 0.127(16) 0.073(15) 0.039(12) -0.035(13)
C16 0.072(9) 0.067(9) 0.114(13) 0.033(8) 0.007(9) 0.006(7)
C17 0.050(6) 0.063(7) 0.081(8) 0.034(6) 0.029(6) 0.013(5)
C18 0.054(7) 0.085(9) 0.107(10) 0.052(8) 0.034(7) 0.019(6)
C19 0.065(8) 0.110(11) 0.112(11) 0.071(10) 0.035(8) 0.024(8)
C20 0.082(10) 0.135(14) 0.091(11) 0.054(10) 0.022(9) -0.012(10)
C21 0.094(11) 0.089(10) 0.080(9) 0.033(8) 0.035(8) 0.013(8)
C22 0.076(9) 0.073(8) 0.084(9) 0.036(7) 0.039(7) 0.013(7)
C23 0.114(14) 0.075(10) 0.114(13) 0.047(9) 0.030(11) 0.032(9)
C24 0.116(18) 0.27(3) 0.140(19) 0.13(2) -0.035(15) -0.03(2)
C25 0.091(11) 0.076(9) 0.114(13) 0.042(9) 0.033(10) 0.026(8)
C26 0.046(6) 0.045(5) 0.053(6) 0.017(4) 0.009(5) -0.003(4)
C27 0.056(6) 0.051(6) 0.050(6) 0.018(5) 0.014(5) -0.006(5)
C28 0.057(6) 0.050(6) 0.062(6) 0.020(5) 0.012(5) -0.003(5)
C29 0.063(7) 0.056(6) 0.070(8) 0.016(6) 0.007(6) -0.013(6)
C30 0.061(7) 0.057(6) 0.078(8) 0.033(6) 0.016(6) -0.023(5)
C31 0.068(7) 0.058(6) 0.064(7) 0.029(5) 0.017(6) -0.007(6)
C32 0.052(6) 0.061(6) 0.056(6) 0.020(5) 0.016(5) 0.001(5)
C33 0.050(6) 0.070(7) 0.060(6) 0.032(6) -0.002(5) -0.017(5)
C34 0.052(7) 0.068(7) 0.076(8) 0.035(6) 0.009(6) -0.002(5)
C35 0.038(6) 0.094(10) 0.101(10) 0.039(8) 0.002(6) -0.004(6)
C36 0.062(8) 0.101(10) 0.076(8) 0.047(8) 0.018(7) 0.006(7)
C37 0.068(8) 0.089(9) 0.064(8) 0.031(7) 0.010(6) 0.005(7)
C38 0.045(6) 0.078(8) 0.067(7) 0.034(6) 0.011(5) 0.001(5)
C39 0.049(7) 0.089(9) 0.091(10) 0.047(8) 0.012(7) 0.002(6)
C40 0.064(9) 0.158(17) 0.095(12) 0.069(12) -0.005(8) -0.006(10)
C41 0.081(9) 0.068(8) 0.064(8) 0.027(6) 0.016(7) 0.004(7)
C42 0.045(6) 0.063(6) 0.055(6) 0.019(5) 0.007(5) -0.003(5)
C43 0.059(7) 0.067(7) 0.070(7) 0.027(6) 0.015(6) 0.006(6)
C44 0.071(9) 0.110(11) 0.086(10) 0.050(9) 0.015(7) 0.011(8)
C45 0.048(7) 0.103(11) 0.095(10) 0.009(9) -0.002(7) -0.015(7)
C46 0.081(9) 0.076(9) 0.073(8) 0.025(7) 0.006(7) -0.023(7)
C47 0.062(7) 0.074(8) 0.057(6) 0.030(6) 0.005(5) -0.011(6)
C48 0.094(11) 0.062(8) 0.112(12) 0.035(8) 0.025(10) 0.011(8)
C49 0.051(9) 0.19(2) 0.119(16) 0.017(15) 0.002(10) -0.033(12)
C50 0.093(10) 0.058(7) 0.070(8) 0.022(6) 0.017(7) 0.001(7)
C51 0.055(7) 0.077(8) 0.097(10) 0.043(8) 0.027(7) 0.021(6)
C52 0.065(8) 0.077(8) 0.111(10) 0.046(8) 0.038(8) 0.028(7)
C53 0.086(9) 0.078(9) 0.101(10) 0.042(8) 0.044(8) 0.032(7)
C54 0.112(13) 0.088(10) 0.107(12) 0.044(9) 0.044(10) 0.032(9)
C55 0.111(13) 0.111(12) 0.140(15) 0.070(11) 0.056(12) 0.061(10)
C56 0.101(12) 0.108(12) 0.138(14) 0.073(11) 0.044(11) 0.048(10)
C57 0.056(7) 0.102(10) 0.106(10) 0.058(8) 0.039(7) 0.027(7)
C58 0.088(10) 0.072(8) 0.109(11) 0.031(8) 0.039(9) 0.035(8)
C59 0.091(10) 0.055(7) 0.100(10) 0.023(7) 0.050(8) 0.009(7)
C60 0.076(9) 0.059(7) 0.115(12) 0.031(8) 0.036(8) 0.009(7)
C61 0.100(11) 0.058(8) 0.113(12) 0.028(8) 0.038(9) 0.016(8)
C62 0.098(11) 0.067(8) 0.099(11) 0.031(8) 0.037(9) 0.024(8)
C63 0.076(9) 0.075(9) 0.112(11) 0.025(8) 0.059(9) 0.013(7)
C64 0.088(11) 0.092(11) 0.101(12) 0.030(9) 0.031(10) 0.013(9)
C65 0.139(17) 0.090(12) 0.087(12) 0.029(10) 0.003(11) 0.015(11)
C66 0.102(13) 0.083(11) 0.122(14) 0.036(10) 0.048(11) 0.004(9)
C67 0.081(10) 0.103(11) 0.128(12) 0.077(10) 0.029(9) 0.037(8)
C68 0.082(10) 0.117(12) 0.132(13) 0.080(11) 0.042(10) 0.037(9)
C69 0.105(13) 0.161(17) 0.132(15) 0.100(13) 0.054(11) 0.065(12)
C70 0.098(13) 0.197(19) 0.140(15) 0.123(14) 0.036(12) 0.050(13)
C71 0.088(12) 0.183(18) 0.123(14) 0.088(14) 0.026(11) 0.025(12)
C72 0.088(11) 0.134(14) 0.139(15) 0.085(12) 0.040(11) 0.025(10)
C73 0.087(12) 0.110(14) 0.18(2) 0.090(15) 0.053(13) 0.033(10)
C74 0.17(3) 0.26(4) 0.15(3) 0.01(3) -0.03(2) 0.04(3)
C75 0.079(12) 0.20(2) 0.159(19) 0.115(18) 0.010(12) -0.030(14)
C76 0.055(7) 0.063(7) 0.062(7) 0.021(6) 0.024(5) 0.012(5)
C77 0.083(9) 0.050(6) 0.060(7) 0.011(5) 0.023(6) 0.007(6)
C78 0.102(10) 0.077(8) 0.060(7) 0.024(6) 0.035(7) 0.009(7)
C79 0.111(12) 0.074(9) 0.062(8) 0.002(7) 0.030(8) -0.005(8)
C80 0.116(13) 0.073(9) 0.069(9) 0.000(7) 0.029(9) 0.012(9)
C81 0.095(11) 0.056(7) 0.092(10) 0.007(7) 0.030(8) 0.016(7)
C82 0.071(8) 0.050(6) 0.073(8) 0.007(6) 0.021(6) 0.004(6)
C83 0.102(11) 0.116(11) 0.051(7) 0.033(7) 0.024(7) 0.029(9)
C84 0.159(17) 0.126(14) 0.075(10) 0.054(10) 0.029(11) 0.034(13)
C85 0.20(2) 0.146(16) 0.104(13) 0.087(12) 0.060(15) 0.040(17)
C86 0.151(19) 0.19(2) 0.112(14) 0.089(14) 0.045(14) 0.069(17)
C87 0.119(15) 0.167(18) 0.106(13) 0.070(13) 0.019(11) 0.036(14)
C88 0.078(10) 0.114(12) 0.069(9) 0.030(8) 0.012(7) 0.010(9)
C89 0.22(3) 0.15(2) 0.091(14) 0.076(14) -0.001(16) -0.04(2)
C90 0.20(3) 0.31(4) 0.25(3) 0.19(3) 0.04(3) 0.11(3)
C91 0.100(13) 0.129(16) 0.075(10) 0.035(10) 0.004(9) -0.008(11)
C92 0.060(7) 0.049(6) 0.076(8) 0.015(5) 0.022(6) 0.006(5)
C93 0.056(7) 0.043(6) 0.075(8) 0.005(5) 0.019(6) 0.004(5)
C94 0.060(7) 0.067(8) 0.088(9) 0.025(7) 0.022(7) 0.016(6)
C95 0.050(7) 0.065(7) 0.097(10) 0.017(7) 0.000(7) 0.014(6)
C96 0.056(8) 0.068(8) 0.105(11) 0.022(8) 0.005(7) -0.012(6)
C97 0.064(8) 0.058(7) 0.088(9) 0.011(6) 0.023(7) 0.002(6)
C98 0.056(7) 0.064(8) 0.101(11) 0.028(7) 0.008(7) -0.004(6)
C99 0.082(12) 0.139(17) 0.103(14) 0.033(12) -0.007(10) -0.018(11)
C100 0.068(10) 0.144(17) 0.105(13) 0.038(12) 0.025(9) -0.021(10)
Au5 0.0607(3) 0.0610(3) 0.0881(4) 0.0391(3) 0.0337(3) 0.0168(2)
Au6 0.0417(2) 0.0487(2) 0.0806(3) 0.0157(2) 0.0095(2) 0.00311(19)
Au7 0.0384(2) 0.0485(2) 0.0658(3) 0.0249(2) 0.01125(19) 0.00331(17)
Au8 0.0452(2) 0.0467(2) 0.0705(3) 0.0218(2) 0.0208(2) 0.00626(18)
S9 0.0528(17) 0.0638(18) 0.129(3) 0.048(2) 0.0315(19) 0.0104(14)
S10 0.0470(16) 0.0524(16) 0.134(3) 0.0293(19) 0.0228(18) 0.0051(13)
S11 0.079(2) 0.0532(15) 0.082(2) 0.0297(15) 0.0415(17) 0.0186(14)
S12 0.0483(15) 0.0529(15) 0.080(2) 0.0199(14) 0.0164(14) 0.0076(12)
S13 0.0469(15) 0.0482(14) 0.108(3) 0.0325(16) 0.0183(16) 0.0041(12)
S14 0.0436(15) 0.0486(15) 0.115(3) 0.0292(16) 0.0219(16) 0.0063(12)
S15 0.0462(15) 0.0616(16) 0.099(2) 0.0468(16) 0.0297(15) 0.0124(12)
S16 0.0563(16) 0.0513(14) 0.089(2) 0.0338(15) 0.0309(15) 0.0116(12)
C101 0.048(6) 0.049(6) 0.056(6) 0.021(5) 0.000(5) 0.008(5)
C102 0.048(6) 0.043(5) 0.079(8) 0.004(5) 0.011(6) 0.008(5)
C103 0.045(6) 0.059(6) 0.075(7) 0.033(6) 0.010(5) 0.014(5)
C104 0.059(7) 0.070(8) 0.089(9) 0.031(7) 0.021(7) 0.019(6)
C105 0.065(8) 0.071(8) 0.084(9) 0.034(7) 0.033(7) 0.026(6)
C106 0.079(9) 0.045(6) 0.074(8) 0.005(6) 0.031(7) 0.001(6)
C107 0.055(6) 0.052(6) 0.073(7) 0.014(5) 0.020(6) -0.003(5)
C108 0.057(7) 0.048(6) 0.073(7) 0.014(5) 0.003(6) 0.011(5)
C109 0.065(8) 0.055(6) 0.080(8) 0.025(6) 0.001(6) 0.014(6)
C110 0.064(8) 0.063(7) 0.075(8) 0.016(6) 0.004(7) 0.017(6)
C111 0.084(10) 0.074(8) 0.076(9) 0.021(7) 0.006(7) 0.042(7)
C112 0.060(8) 0.074(8) 0.111(11) 0.046(8) 0.012(8) 0.013(7)
C113 0.045(6) 0.073(8) 0.085(9) 0.036(7) 0.011(6) 0.005(5)
C114 0.081(10) 0.063(8) 0.110(12) 0.032(8) 0.034(9) 0.005(7)
C115 0.110(14) 0.120(14) 0.079(11) 0.025(10) 0.025(10) 0.042(12)
C116 0.081(10) 0.073(9) 0.089(10) 0.031(8) 0.017(8) -0.005(7)
C117 0.052(6) 0.049(6) 0.073(7) 0.017(5) 0.017(5) 0.004(5)
C118 0.055(7) 0.054(6) 0.084(8) 0.017(6) 0.013(6) -0.004(5)
C119 0.079(9) 0.055(7) 0.070(8) 0.013(6) 0.008(7) 0.012(6)
C120 0.089(10) 0.067(8) 0.070(8) 0.015(7) 0.018(7) 0.023(7)
C121 0.093(10) 0.065(7) 0.068(8) 0.022(6) 0.035(7) 0.007(7)
C122 0.069(8) 0.062(7) 0.072(8) 0.018(6) 0.026(6) 0.004(6)
C123 0.070(9) 0.075(9) 0.092(10) 0.031(8) 0.014(8) -0.014(7)
C124 0.142(17) 0.101(13) 0.070(10) 0.029(9) 0.015(10) 0.019(12)
C125 0.104(13) 0.098(12) 0.115(14) 0.038(10) 0.047(11) -0.018(10)
C126 0.058(7) 0.055(6) 0.054(6) 0.023(5) 0.017(5) 0.020(5)
C127 0.063(7) 0.051(6) 0.072(7) 0.021(5) 0.029(6) 0.013(5)
C128 0.076(9) 0.066(7) 0.100(10) 0.031(7) 0.046(8) 0.021(6)
C129 0.069(9) 0.094(11) 0.124(13) 0.021(10) 0.043(9) 0.016(8)
C130 0.112(13) 0.089(11) 0.122(13) 0.009(10) 0.071(11) 0.032(10)
C131 0.126(14) 0.098(11) 0.084(10) 0.012(9) 0.058(10) 0.032(10)
C132 0.104(10) 0.069(8) 0.068(8) 0.014(6) 0.046(8) 0.017(7)
C133 0.049(6) 0.065(7) 0.105(10) 0.033(7) 0.034(7) 0.022(5)
C134 0.044(6) 0.069(7) 0.108(10) 0.036(7) 0.036(7) 0.018(5)
C135 0.055(7) 0.068(8) 0.112(11) 0.041(8) 0.035(7) 0.023(6)
C136 0.043(6) 0.072(8) 0.108(10) 0.027(7) 0.029(7) 0.019(6)
C137 0.052(7) 0.061(7) 0.138(13) 0.043(8) 0.022(8) 0.019(6)
C138 0.040(6) 0.073(8) 0.127(11) 0.048(8) 0.037(7) 0.020(6)
C139 0.066(9) 0.070(9) 0.101(11) 0.024(8) 0.019(8) 0.005(7)
C140 0.081(11) 0.117(14) 0.134(16) 0.061(13) 0.029(11) 0.041(10)
C141 0.084(11) 0.083(10) 0.144(15) 0.060(11) 0.052(11) 0.030(8)
C142 0.131(12) 0.056(7) 0.054(7) 0.023(6) 0.032(7) 0.017(7)
C143 0.106(11) 0.072(8) 0.064(7) 0.035(6) 0.025(7) 0.030(8)
C144 0.107(12) 0.104(11) 0.074(9) 0.031(8) 0.028(9) 0.037(10)
C145 0.163(18) 0.130(15) 0.067(9) 0.037(10) 0.011(11) 0.080(13)
C146 0.20(2) 0.072(10) 0.063(9) 0.028(8) 0.021(12) 0.058(12)
C147 0.174(17) 0.070(9) 0.059(8) 0.032(7) 0.024(10) 0.008(10)
C148 0.095(12) 0.085(10) 0.115(13) 0.062(10) 0.014(10) 0.025(9)
C149 0.26(3) 0.24(3) 0.081(13) 0.071(16) 0.035(16) 0.17(3)
C150 0.34(4) 0.098(14) 0.076(12) 0.032(11) 0.056(18) -0.050(19)
C151 0.066(7) 0.041(5) 0.068(7) 0.009(5) 0.017(6) -0.015(5)
C152 0.033(5) 0.052(6) 0.073(7) 0.015(5) 0.009(5) 0.003(4)
C153 0.046(6) 0.048(6) 0.076(7) 0.017(5) 0.011(5) -0.007(5)
C154 0.053(7) 0.060(7) 0.095(9) 0.027(7) 0.018(6) -0.010(6)
C155 0.043(6) 0.065(8) 0.120(12) 0.032(8) 0.007(7) -0.012(6)
C156 0.046(7) 0.075(8) 0.090(9) 0.024(7) -0.008(6) -0.013(6)
C157 0.049(6) 0.051(6) 0.076(8) 0.014(6) 0.004(6) 0.001(5)
C158 0.055(7) 0.051(6) 0.091(9) 0.024(6) 0.015(6) -0.003(5)
C159 0.077(9) 0.062(7) 0.087(9) 0.022(7) 0.036(7) -0.009(6)
C160 0.093(10) 0.062(7) 0.074(8) 0.024(7) 0.016(8) -0.013(7)
C161 0.100(11) 0.074(9) 0.071(8) 0.026(7) 0.014(8) -0.021(8)
C162 0.064(8) 0.068(8) 0.076(8) 0.024(7) 0.005(6) -0.010(6)
C163 0.064(8) 0.064(7) 0.074(8) 0.022(6) 0.017(6) -0.005(6)
C164 0.063(9) 0.072(9) 0.140(15) 0.024(9) 0.053(9) 0.007(7)
C165 0.101(13) 0.092(12) 0.092(12) 0.019(9) 0.015(10) -0.004(10)
C166 0.064(8) 0.065(8) 0.086(10) 0.013(7) 0.006(7) 0.001(6)
C167 0.064(7) 0.046(6) 0.068(7) 0.004(5) 0.006(6) -0.010(5)
C168 0.065(8) 0.061(7) 0.085(9) 0.013(7) 0.022(7) -0.003(6)
C169 0.085(10) 0.071(9) 0.081(9) 0.009(7) 0.018(8) -0.018(8)
C170 0.114(13) 0.069(9) 0.092(11) 0.023(8) 0.035(10) -0.012(9)
C171 0.129(14) 0.071(9) 0.089(10) 0.024(8) 0.029(10) 0.005(9)
C172 0.081(9) 0.050(6) 0.082(9) 0.017(6) 0.011(7) 0.004(6)
C173 0.064(9) 0.101(12) 0.109(13) 0.016(10) 0.015(9) 0.004(8)
C174 0.24(3) 0.080(12) 0.125(18) 0.035(12) 0.050(19) 0.033(16)
C175 0.094(12) 0.079(10) 0.093(12) 0.003(9) -0.015(9) 0.021(9)
C176 0.063(7) 0.055(6) 0.071(7) 0.030(6) 0.033(6) 0.015(5)
C177 0.048(6) 0.049(6) 0.070(7) 0.025(5) 0.020(5) 0.006(5)
C178 0.069(7) 0.058(6) 0.068(7) 0.033(6) 0.020(6) -0.004(5)
C179 0.107(11) 0.073(8) 0.096(10) 0.057(8) 0.045(9) 0.015(8)
C180 0.070(8) 0.080(8) 0.106(10) 0.060(8) 0.032(8) 0.002(7)
C181 0.076(9) 0.070(8) 0.111(11) 0.047(8) 0.030(8) -0.003(7)
C182 0.049(6) 0.056(6) 0.089(8) 0.031(6) 0.037(6) 0.011(5)
C183 0.082(9) 0.068(7) 0.066(7) 0.037(6) 0.018(6) 0.005(6)
C184 0.099(11) 0.064(8) 0.071(8) 0.026(7) 0.019(8) 0.010(7)
C185 0.114(14) 0.096(12) 0.091(11) 0.012(9) 0.006(10) 0.029(11)
C186 0.099(13) 0.108(13) 0.123(14) 0.041(11) -0.021(11) -0.025(11)
C187 0.080(10) 0.092(11) 0.134(14) 0.056(10) -0.001(10) -0.011(9)
C188 0.069(8) 0.070(8) 0.090(9) 0.040(7) 0.008(7) -0.002(6)
C189 0.134(16) 0.076(10) 0.088(11) 0.027(9) 0.020(11) 0.017(10)
C190 0.12(2) 0.24(3) 0.16(2) 0.02(2) -0.056(18) -0.05(2)
C191 0.074(9) 0.067(8) 0.115(12) 0.032(8) 0.030(9) 0.015(7)
C192 0.054(7) 0.056(6) 0.086(8) 0.029(6) 0.020(6) 0.005(5)
C193 0.043(6) 0.070(7) 0.085(8) 0.034(6) 0.016(6) 0.004(5)
C194 0.043(6) 0.080(9) 0.110(11) 0.039(8) 0.005(7) 0.008(6)
C195 0.074(9) 0.091(10) 0.084(9) 0.044(8) 0.011(7) -0.016(8)
C196 0.068(8) 0.070(8) 0.076(8) 0.025(7) 0.020(7) -0.007(6)
C197 0.048(6) 0.056(6) 0.083(8) 0.028(6) 0.024(6) 0.003(5)
C198 0.066(9) 0.096(11) 0.090(10) 0.038(9) 0.027(8) 0.027(8)
C199 0.095(14) 0.147(18) 0.112(15) 0.049(14) 0.011(11) 0.024(13)
C200 0.059(8) 0.060(7) 0.096(10) 0.028(7) 0.020(7) 0.004(6)

loop_
_atom_type_symbol
_atom_type_description
_atom_type_scat_dispersion_real
_atom_type_scat_dispersion_imag
_atom_type_scat_source
C C 0.0181 0.0091 'International Tables Vol C Tables 4.2.6.8 and 6.1.1.4'
H H 0.0000 0.0000 'International Tables Vol C Tables 4.2.6.8 and 6.1.1.4'
Au Au -4.4197 7.2980 'International Tables Vol C Tables 4.2.6.8 and 6.1.1.4'
S S 0.3331 0.5567 'International Tables Vol C Tables 4.2.6.8 and 6.1.1.4'

loop_
_exptl_crystal_face_index_h
_exptl_crystal_face_index_k
_exptl_crystal_face_index_l
_exptl_crystal_face_perp_dist
0 1 0 0.0151
0 -1 0 0.0151
0 -3 5 0.0185
0 3 -5 0.0185
-1 0 0 0.1383
1 0 0 0.1383

loop_
_geom_angle_atom_site_label_1
_geom_angle_atom_site_label_2
_geom_angle_atom_site_label_3
_geom_angle
S1 Au1 Au2 92.91(8)
S3 Au1 Au2 92.69(7)
S3 Au1 S1 169.87(13)
Au1 Au2 Au3 68.013(18)
S2 Au2 Au1 93.04(8)
S2 Au2 Au3 87.90(10)
S4 Au2 Au1 93.17(8)
S4 Au2 Au3 102.06(9)
S4 Au2 S2 169.69(13)
Au4 Au3 Au2 84.237(19)
S5 Au3 Au2 69.45(10)
S5 Au3 Au4 92.10(9)
S5 Au3 S7 169.57(13)
S7 Au3 Au2 120.25(10)
S7 Au3 Au4 92.76(8)
S6 Au4 Au3 93.41(10)
S8 Au4 Au3 92.26(8)
S8 Au4 S6 171.10(14)
C1 S1 Au1 112.4(4)
C1 S2 Au2 111.3(4)
C26 S3 Au1 111.0(4)
C26 S4 Au2 109.9(4)
C51 S5 Au3 112.1(5)
C51 S6 Au4 111.7(5)
C76 S7 Au3 110.8(4)
C76 S8 Au4 111.3(4)
S1 C1 S2 129.7(6)
C2 C1 S1 116.0(9)
C2 C1 S2 114.2(8)
C3 C2 C1 121.5(12)
C3 C2 C7 120.7(11)
C7 C2 C1 117.7(12)
C2 C3 C4 117.6(13)
C2 C3 C8 124.6(10)
C4 C3 C8 117.8(12)
C3 C4 H4 118.7
C5 C4 C3 122.6(15)
C5 C4 H4 118.7
C4 C5 H5 119.8
C4 C5 C6 120.3(14)
C6 C5 H5 119.8
C5 C6 H6 119.9
C7 C6 C5 120.2(15)
C7 C6 H6 119.9
C2 C7 C17 123.9(11)
C6 C7 C2 118.3(14)
C6 C7 C17 117.4(13)
C9 C8 C3 120.8(12)
C13 C8 C3 118.5(14)
C13 C8 C9 120.6(14)
C8 C9 C14 121.7(14)
C10 C9 C8 117.0(15)
C10 C9 C14 121.2(16)
C9 C10 H10 118.4
C9 C10 C11 123.3(18)
C11 C10 H10 118.4
C10 C11 C15 119(2)
C12 C11 C10 117.6(18)
C12 C11 C15 123.5(19)
C11 C12 H12 119.3
C11 C12 C13 121.3(17)
C13 C12 H12 119.3
C8 C13 C12 120.0(16)
C8 C13 C16 122.0(14)
C12 C13 C16 117.9(15)
C9 C14 H14A 109.5
C9 C14 H14B 109.5
C9 C14 H14C 109.5
H14A C14 H14B 109.5
H14A C14 H14C 109.5
H14B C14 H14C 109.5
C11 C15 H15A 109.5
C11 C15 H15B 109.5
C11 C15 H15C 109.5
H15A C15 H15B 109.5
H15A C15 H15C 109.5
H15B C15 H15C 109.5
C13 C16 H16A 109.5
C13 C16 H16B 109.5
C13 C16 H16C 109.5
H16A C16 H16B 109.5
H16A C16 H16C 109.5
H16B C16 H16C 109.5
C18 C17 C7 119.0(13)
C18 C17 C22 119.6(14)
C22 C17 C7 121.2(12)
C17 C18 C19 121.2(15)
C17 C18 C23 122.4(15)
C19 C18 C23 116.2(14)
C18 C19 H19 120.7
C20 C19 C18 118.6(15)
C20 C19 H19 120.7
C19 C20 C24 119(2)
C21 C20 C19 121.5(17)
C21 C20 C24 120(2)
C20 C21 H21 120.0
C20 C21 C22 119.9(16)
C22 C21 H21 120.0
C17 C22 C25 120.2(14)
C21 C22 C17 119.2(14)
C21 C22 C25 120.6(14)
C18 C23 H23A 109.5
C18 C23 H23B 109.5
C18 C23 H23C 109.5
H23A C23 H23B 109.5
H23A C23 H23C 109.5
H23B C23 H23C 109.5
C20 C24 H24A 109.5
C20 C24 H24B 109.5
C20 C24 H24C 109.5
H24A C24 H24B 109.5
H24A C24 H24C 109.5
H24B C24 H24C 109.5
C22 C25 H25A 109.5
C22 C25 H25B 109.5
C22 C25 H25C 109.5
H25A C25 H25B 109.5
H25A C25 H25C 109.5
H25B C25 H25C 109.5
S4 C26 S3 130.2(7)
C27 C26 S3 114.1(8)
C27 C26 S4 115.7(8)
C28 C27 C26 122.2(10)
C28 C27 C32 120.5(10)
C32 C27 C26 117.2(10)
C27 C28 C33 122.4(10)
C29 C28 C27 119.4(12)
C29 C28 C33 118.2(11)
C28 C29 H29 119.6
C28 C29 C30 120.9(12)
C30 C29 H29 119.6
C29 C30 H30 121.0
C31 C30 C29 117.9(10)
C31 C30 H30 121.0
C30 C31 H31 118.0
C32 C31 C30 124.0(12)
C32 C31 H31 118.0
C27 C32 C42 122.0(10)
C31 C32 C27 117.3(11)
C31 C32 C42 120.7(12)
C34 C33 C28 119.1(12)
C38 C33 C28 120.2(12)
C38 C33 C34 120.5(12)
C33 C34 C35 119.1(13)
C33 C34 C39 121.6(12)
C35 C34 C39 119.2(13)
C34 C35 H35 120.7
C36 C35 C34 118.6(15)
C36 C35 H35 120.7
C35 C36 C40 119.9(16)
C37 C36 C35 121.3(14)
C37 C36 C40 118.8(15)
C36 C37 H37 119.2
C36 C37 C38 121.7(14)
C38 C37 H37 119.2
C33 C38 C37 118.5(13)
C33 C38 C41 122.1(12)
C37 C38 C41 119.4(12)
C34 C39 H39A 109.5
C34 C39 H39B 109.5
C34 C39 H39C 109.5
H39A C39 H39B 109.5
H39A C39 H39C 109.5
H39B C39 H39C 109.5
C36 C40 H40A 109.5
C36 C40 H40B 109.5
C36 C40 H40C 109.5
H40A C40 H40B 109.5
H40A C40 H40C 109.5
H40B C40 H40C 109.5
C38 C41 H41A 109.5
C38 C41 H41B 109.5
C38 C41 H41C 109.5
H41A C41 H41B 109.5
H41A C41 H41C 109.5
H41B C41 H41C 109.5
C43 C42 C32 117.9(11)
C47 C42 C32 121.1(11)
C47 C42 C43 121.0(11)
C42 C43 C48 122.6(12)
C44 C43 C42 115.5(13)
C44 C43 C48 121.9(14)
C43 C44 H44 118.2
C43 C44 C45 123.7(15)
C45 C44 H44 118.2
C44 C45 C49 119.3(17)
C46 C45 C44 116.5(14)
C46 C45 C49 123.0(17)
C45 C46 H46 118.6
C45 C46 C47 122.8(14)
C47 C46 H46 118.6
C42 C47 C50 119.5(11)
C46 C47 C42 118.8(13)
C46 C47 C50 121.7(13)
C43 C48 H48A 109.5
C43 C48 H48B 109.5
C43 C48 H48C 109.5
H48A C48 H48B 109.5
H48A C48 H48C 109.5
H48B C48 H48C 109.5
C45 C49 H49A 109.5
C45 C49 H49B 109.5
C45 C49 H49C 109.5
H49A C49 H49B 109.5
H49A C49 H49C 109.5
H49B C49 H49C 109.5
C47 C50 H50A 109.5
C47 C50 H50B 109.5
C47 C50 H50C 109.5
H50A C50 H50B 109.5
H50A C50 H50C 109.5
H50B C50 H50C 109.5
S6 C51 S5 129.1(8)
C52 C51 S5 115.6(11)
C52 C51 S6 115.3(10)
C53 C52 C51 117.8(14)
C57 C52 C51 121.2(15)
C57 C52 C53 121.0(14)
C52 C53 C54 116.9(16)
C52 C53 C58 127.0(13)
C54 C53 C58 115.8(15)
C53 C54 H54 119.6
C55 C54 C53 120.8(18)
C55 C54 H54 119.6
C54 C55 H55 119.5
C56 C55 C54 121.1(17)
C56 C55 H55 119.5
C55 C56 H56 120.3
C55 C56 C57 119.4(18)
C57 C56 H56 120.3
C52 C57 C56 120.6(17)
C52 C57 C67 123.6(14)
C56 C57 C67 115.7(15)
C53 C58 C63 117.8(16)
C59 C58 C53 122.6(18)
C59 C58 C63 119.4(17)
C58 C59 C60 118.4(16)
C58 C59 C64 123.3(18)
C60 C59 C64 118.3(14)
C59 C60 H60 118.9
C61 C60 C59 122.1(15)
C61 C60 H60 118.9
C60 C61 C62 118.8(18)
C60 C61 C65 121.6(16)
C62 C61 C65 119.5(17)
C61 C62 H62 119.6
C63 C62 C61 120.7(18)
C63 C62 H62 119.6
C58 C63 C66 118.2(18)
C62 C63 C58 120.6(16)
C62 C63 C66 121.1(17)
C59 C64 H64A 109.5
C59 C64 H64B 109.5
C59 C64 H64C 109.5
H64A C64 H64B 109.5
H64A C64 H64C 109.5
H64B C64 H64C 109.5
C61 C65 H65A 109.5
C61 C65 H65B 109.5
C61 C65 H65C 109.5
H65A C65 H65B 109.5
H65A C65 H65C 109.5
H65B C65 H65C 109.5
C63 C66 H66A 109.5
C63 C66 H66B 109.5
C63 C66 H66C 109.5
H66A C66 H66B 109.5
H66A C66 H66C 109.5
H66B C66 H66C 109.5
C68 C67 C57 123.2(18)
C68 C67 C72 113.9(19)
C72 C67 C57 122.6(16)
C67 C68 C69 119(2)
C67 C68 C73 118.1(19)
C69 C68 C73 122.6(18)
C68 C69 H69 117.1
C70 C69 C68 126(2)
C70 C69 H69 117.1
C69 C70 C71 117(2)
C69 C70 C74 120(2)
C71 C70 C74 123(3)
C70 C71 H71 119.4
C70 C71 C72 121(2)
C72 C71 H71 119.4
C67 C72 C75 121(2)
C71 C72 C67 123.0(19)
C71 C72 C75 116(2)
C68 C73 H73A 109.5
C68 C73 H73B 109.5
C68 C73 H73C 109.5
H73A C73 H73B 109.5
H73A C73 H73C 109.5
H73B C73 H73C 109.5
C70 C74 H74A 109.5
C70 C74 H74B 109.5
C70 C74 H74C 109.5
H74A C74 H74B 109.5
H74A C74 H74C 109.5
H74B C74 H74C 109.5
C72 C75 H75A 109.5
C72 C75 H75B 109.5
C72 C75 H75C 109.5
H75A C75 H75B 109.5
H75A C75 H75C 109.5
H75B C75 H75C 109.5
S8 C76 S7 129.5(7)
C77 C76 S7 116.3(9)
C77 C76 S8 114.1(9)
C78 C77 C76 117.8(13)
C82 C77 C76 120.9(12)
C82 C77 C78 121.2(12)
C77 C78 C83 123.8(13)
C79 C78 C77 118.6(16)
C79 C78 C83 117.5(15)
C78 C79 H79 119.7
C80 C79 C78 120.6(15)
C80 C79 H79 119.7
C79 C80 H80 119.5
C81 C80 C79 121.0(14)
C81 C80 H80 119.5
C80 C81 H81 120.1
C80 C81 C82 119.7(16)
C82 C81 H81 120.1
C77 C82 C81 118.8(14)
C77 C82 C92 124.2(11)
C81 C82 C92 116.9(14)
C84 C83 C78 116.9(18)
C84 C83 C88 122.7(19)
C88 C83 C78 120.4(17)
C83 C84 C85 113(2)
C83 C84 C89 124(2)
C85 C84 C89 123(2)
C84 C85 H85 116.5
C86 C85 C84 127(3)
C86 C85 H85 116.5
C85 C86 C87 119(3)
C85 C86 C90 126(3)
C87 C86 C90 115(3)
C86 C87 H87 118.5
C86 C87 C88 123(2)
C88 C87 H87 118.5
C83 C88 C87 114(2)
C83 C88 C91 122.4(17)
C87 C88 C91 123.2(19)
C84 C89 H89A 109.5
C84 C89 H89B 109.5
C84 C89 H89C 109.5
H89A C89 H89B 109.5
H89A C89 H89C 109.5
H89B C89 H89C 109.5
C86 C90 H90A 109.5
C86 C90 H90B 109.5
C86 C90 H90C 109.5
H90A C90 H90B 109.5
H90A C90 H90C 109.5
H90B C90 H90C 109.5
C88 C91 H91A 109.5
C88 C91 H91B 109.5
C88 C91 H91C 109.5
H91A C91 H91B 109.5
H91A C91 H91C 109.5
H91B C91 H91C 109.5
C93 C92 C82 119.1(11)
C97 C92 C82 119.1(13)
C97 C92 C93 121.6(13)
C92 C93 C98 120.8(13)
C94 C93 C92 118.4(12)
C94 C93 C98 120.8(13)
C93 C94 H94 119.5
C95 C94 C93 121.1(15)
C95 C94 H94 119.5
C94 C95 C96 119.2(15)
C94 C95 C99 121.2(17)
C96 C95 C99 119.6(14)
C95 C96 H96 118.8
C95 C96 C97 122.5(13)
C97 C96 H96 118.8
C92 C97 C100 121.8(14)
C96 C97 C92 117.0(14)
C96 C97 C100 121.2(14)
C93 C98 H98A 109.5
C93 C98 H98B 109.5
C93 C98 H98C 109.5
H98A C98 H98B 109.5
H98A C98 H98C 109.5
H98B C98 H98C 109.5
C95 C99 H99A 109.5
C95 C99 H99B 109.5
C95 C99 H99C 109.5
H99A C99 H99B 109.5
H99A C99 H99C 109.5
H99B C99 H99C 109.5
C97 C100 H10A 109.5
C97 C100 H10B 109.5
C97 C100 H10C 109.5
H10A C100 H10B 109.5
H10A C100 H10C 109.5
H10B C100 H10C 109.5
S9 Au5 Au6 93.40(8)
S9 Au5 S11 169.18(15)
S11 Au5 Au6 92.93(8)
Au5 Au6 Au7 73.68(2)
S10 Au6 Au5 92.69(8)
S10 Au6 Au7 84.62(12)
S12 Au6 Au5 93.40(8)
S12 Au6 Au7 106.68(9)
S12 Au6 S10 168.31(15)
Au8 Au7 Au6 81.486(18)
S13 Au7 Au6 73.80(10)
S13 Au7 Au8 92.49(8)
S15 Au7 Au6 117.25(9)
S15 Au7 Au8 92.66(7)
S15 Au7 S13 168.42(13)
S14 Au8 Au7 93.42(8)
S14 Au8 S16 170.30(13)
S16 Au8 Au7 93.06(7)
C101 S9 Au5 112.3(4)
C101 S10 Au6 112.0(4)
C126 S11 Au5 110.2(4)
C126 S12 Au6 110.1(4)
C151 S13 Au7 112.0(4)
C151 S14 Au8 112.6(4)
C176 S15 Au7 111.3(4)
C176 S16 Au8 110.5(4)
S9 C101 S10 129.4(7)
C102 C101 S9 115.9(9)
C102 C101 S10 114.6(8)
C103 C102 C101 120.3(11)
C107 C102 C101 119.9(12)
C107 C102 C103 119.7(11)
C102 C103 C108 124.6(10)
C104 C103 C102 118.2(12)
C104 C103 C108 117.1(12)
C103 C104 H104 119.4
C105 C104 C103 121.2(14)
C105 C104 H104 119.4
C104 C105 H105 120.3
C104 C105 C106 119.4(12)
C106 C105 H105 120.3
C105 C106 H106 119.3
C107 C106 C105 121.4(12)
C107 C106 H106 119.3
C102 C107 C117 122.9(12)
C106 C107 C102 120.0(13)
C106 C107 C117 117.1(12)
C109 C108 C103 121.7(13)
C113 C108 C103 121.7(12)
C113 C108 C109 116.0(13)
C108 C109 C114 120.1(13)
C110 C109 C108 122.1(15)
C110 C109 C114 117.8(13)
C109 C110 H110 120.3
C109 C110 C111 119.5(14)
C111 C110 H110 120.3
C110 C111 C112 118.3(14)
C110 C111 C115 119.4(16)
C112 C111 C115 122.1(17)
C111 C112 H112 118.8
C113 C112 C111 122.5(16)
C113 C112 H112 118.8
C108 C113 C116 120.1(13)
C112 C113 C108 121.5(13)
C112 C113 C116 117.7(14)
C109 C114 H11A 109.5
C109 C114 H11B 109.5
C109 C114 H11C 109.5
H11A C114 H11B 109.5
H11A C114 H11C 109.5
H11B C114 H11C 109.5
C111 C115 H11D 109.5
C111 C115 H11E 109.5
C111 C115 H11F 109.5
H11D C115 H11E 109.5
H11D C115 H11F 109.5
H11E C115 H11F 109.5
C113 C116 H11G 109.5
C113 C116 H11H 109.5
C113 C116 H11I 109.5
H11G C116 H11H 109.5
H11G C116 H11I 109.5
H11H C116 H11I 109.5
C118 C117 C107 119.9(12)
C118 C117 C122 119.8(13)
C122 C117 C107 120.2(11)
C117 C118 C119 117.8(13)
C117 C118 C123 121.4(13)
C119 C118 C123 120.6(12)
C118 C119 H119 119.4
C120 C119 C118 121.1(14)
C120 C119 H119 119.4
C119 C120 C124 118.0(16)
C121 C120 C119 121.5(15)
C121 C120 C124 120.5(16)
C120 C121 H121 120.0
C120 C121 C122 120.1(14)
C122 C121 H121 120.0
C117 C122 C125 123.1(14)
C121 C122 C117 119.6(13)
C121 C122 C125 117.3(14)
C118 C123 H12A 109.5
C118 C123 H12B 109.5
C118 C123 H12C 109.5
H12A C123 H12B 109.5
H12A C123 H12C 109.5
H12B C123 H12C 109.5
C120 C124 H12D 109.5
C120 C124 H12E 109.5
C120 C124 H12F 109.5
H12D C124 H12E 109.5
H12D C124 H12F 109.5
H12E C124 H12F 109.5
C122 C125 H12G 109.5
C122 C125 H12H 109.5
C122 C125 H12I 109.5
H12G C125 H12H 109.5
H12G C125 H12I 109.5
H12H C125 H12I 109.5
S12 C126 S11 130.9(7)
C127 C126 S11 113.5(9)
C127 C126 S12 115.7(9)
C128 C127 C126 123.5(12)
C128 C127 C132 121.3(12)
C132 C127 C126 115.0(12)
C127 C128 C129 117.7(16)
C127 C128 C133 122.7(12)
C129 C128 C133 119.5(15)
C128 C129 H129 119.7
C130 C129 C128 120.7(17)
C130 C129 H129 119.7
C129 C130 H130 120.6
C131 C130 C129 118.8(15)
C131 C130 H130 120.6
C130 C131 H131 117.8
C130 C131 C132 124.4(18)
C132 C131 H131 117.8
C127 C132 C142 122.8(12)
C131 C132 C127 117.0(16)
C131 C132 C142 120.2(15)
C134 C133 C128 119.4(13)
C138 C133 C128 121.1(14)
C138 C133 C134 119.2(15)
C133 C134 C139 119.3(15)
C135 C134 C133 119.7(13)
C135 C134 C139 121.0(14)
C134 C135 H135 119.2
C134 C135 C136 121.6(15)
C136 C135 H135 119.2
C135 C136 C137 118.6(15)
C135 C136 C140 121.3(16)
C137 C136 C140 120.1(15)
C136 C137 H137 119.8
C138 C137 C136 120.4(14)
C138 C137 H137 119.8
C133 C138 C141 122.2(16)
C137 C138 C133 120.2(15)
C137 C138 C141 117.6(14)
C134 C139 H13A 109.5
C134 C139 H13B 109.5
C134 C139 H13C 109.5
H13A C139 H13B 109.5
H13A C139 H13C 109.5
H13B C139 H13C 109.5
C136 C140 H14D 109.5
C136 C140 H14E 109.5
C136 C140 H14F 109.5
H14D C140 H14E 109.5
H14D C140 H14F 109.5
H14E C140 H14F 109.5
C138 C141 H14G 109.5
C138 C141 H14H 109.5
C138 C141 H14I 109.5
H14G C141 H14H 109.5
H14G C141 H14I 109.5
H14H C141 H14I 109.5
C143 C142 C132 122.6(13)
C147 C142 C132 119.7(17)
C147 C142 C143 117.5(17)
C142 C143 C148 116.6(14)
C144 C143 C142 124.7(15)
C144 C143 C148 118.7(17)
C143 C144 H144 122.7
C143 C144 C145 115(2)
C145 C144 H144 122.7
C144 C145 C149 117(3)
C146 C145 C144 120.2(19)
C146 C145 C149 123(2)
C145 C146 H146 117.0
C147 C146 C145 126.0(18)
C147 C146 H146 117.0
C142 C147 C150 121(2)
C146 C147 C142 116.7(19)
C146 C147 C150 122.6(19)
C143 C148 H14J 109.5
C143 C148 H14K 109.5
C143 C148 H14L 109.5
H14J C148 H14K 109.5
H14J C148 H14L 109.5
H14K C148 H14L 109.5
C145 C149 H14M 109.5
C145 C149 H14N 109.5
C145 C149 H14O 109.5
H14M C149 H14N 109.5
H14M C149 H14O 109.5
H14N C149 H14O 109.5
C147 C150 H15D 109.5
C147 C150 H15E 109.5
C147 C150 H15F 109.5
H15D C150 H15E 109.5
H15D C150 H15F 109.5
H15E C150 H15F 109.5
S13 C151 S14 129.1(7)
C152 C151 S13 117.3(9)
C152 C151 S14 113.6(9)
C153 C152 C151 119.4(11)
C153 C152 C157 120.6(11)
C157 C152 C151 119.9(12)
C152 C153 C154 120.2(12)
C152 C153 C158 124.1(10)
C154 C153 C158 115.7(12)
C153 C154 H154 120.8
C155 C154 C153 118.4(14)
C155 C154 H154 120.8
C154 C155 H155 119.9
C156 C155 C154 120.2(12)
C156 C155 H155 119.9
C155 C156 H156 118.9
C157 C156 C155 122.1(13)
C157 C156 H156 118.9
C152 C157 C167 123.6(11)
C156 C157 C152 118.2(13)
C156 C157 C167 118.2(12)
C159 C158 C153 120.8(13)
C163 C158 C153 118.6(12)
C163 C158 C159 120.6(14)
C158 C159 C164 120.1(14)
C160 C159 C158 117.9(15)
C160 C159 C164 122.0(14)
C159 C160 H160 118.6
C159 C160 C161 122.8(15)
C161 C160 H160 118.6
C160 C161 C165 121.7(15)
C162 C161 C160 119.0(15)
C162 C161 C165 119.3(17)
C161 C162 H162 119.6
C161 C162 C163 120.7(15)
C163 C162 H162 119.6
C158 C163 C162 119.1(13)
C158 C163 C166 123.7(13)
C162 C163 C166 117.1(13)
C159 C164 H16D 109.5
C159 C164 H16E 109.5
C159 C164 H16F 109.5
H16D C164 H16E 109.5
H16D C164 H16F 109.5
H16E C164 H16F 109.5
C161 C165 H16G 109.5
C161 C165 H16H 109.5
C161 C165 H16I 109.5
H16G C165 H16H 109.5
H16G C165 H16I 109.5
H16H C165 H16I 109.5
C163 C166 H16J 109.5
C163 C166 H16K 109.5
C163 C166 H16L 109.5
H16J C166 H16K 109.5
H16J C166 H16L 109.5
H16K C166 H16L 109.5
C168 C167 C157 120.3(13)
C168 C167 C172 119.1(15)
C172 C167 C157 120.6(13)
C167 C168 C169 119.6(15)
C167 C168 C173 122.1(15)
C169 C168 C173 118.3(15)
C168 C169 H169 120.0
C170 C169 C168 120.0(16)
C170 C169 H169 120.0
C169 C170 C171 121.2(19)
C169 C170 C174 118.3(18)
C171 C170 C174 121(2)
C170 C171 H171 119.8
C170 C171 C172 120.3(19)
C172 C171 H171 119.8
C167 C172 C171 119.6(15)
C167 C172 C175 120.8(15)
C171 C172 C175 119.5(15)
C168 C173 H17A 109.5
C168 C173 H17B 109.5
C168 C173 H17C 109.5
H17A C173 H17B 109.5
H17A C173 H17C 109.5
H17B C173 H17C 109.5
C170 C174 H17D 109.5
C170 C174 H17E 109.5
C170 C174 H17F 109.5
H17D C174 H17E 109.5
H17D C174 H17F 109.5
H17E C174 H17F 109.5
C172 C175 H17G 109.5
C172 C175 H17H 109.5
C172 C175 H17I 109.5
H17G C175 H17H 109.5
H17G C175 H17I 109.5
H17H C175 H17I 109.5
S15 C176 S16 130.3(7)
C177 C176 S15 115.7(8)
C177 C176 S16 114.0(8)
C178 C177 C176 117.5(11)
C182 C177 C176 122.4(11)
C182 C177 C178 120.1(11)
C177 C178 C183 126.1(10)
C179 C178 C177 118.0(13)
C179 C178 C183 115.9(13)
C178 C179 H179 119.5
C180 C179 C178 121.1(15)
C180 C179 H179 119.5
C179 C180 H180 119.1
C179 C180 C181 121.8(13)
C181 C180 H180 119.1
C180 C181 H181 119.7
C180 C181 C182 120.6(14)
C182 C181 H181 119.7
C177 C182 C192 123.0(11)
C181 C182 C177 118.4(13)
C181 C182 C192 118.5(12)
C184 C183 C178 122.4(14)
C184 C183 C188 119.2(14)
C188 C183 C178 118.4(12)
C183 C184 C189 120.1(16)
C185 C184 C183 118.7(16)
C185 C184 C189 121.2(15)
C184 C185 H185 117.6
C186 C185 C184 124.8(19)
C186 C185 H185 117.6
C185 C186 C187 119.7(19)
C185 C186 C190 123(2)
C187 C186 C190 118(2)
C186 C187 H187 121.6
C188 C187 C186 116.8(18)
C188 C187 H187 121.6
C183 C188 C191 121.1(13)
C187 C188 C183 120.6(15)
C187 C188 C191 118.2(15)
C184 C189 H18A 109.5
C184 C189 H18B 109.5
C184 C189 H18C 109.5
H18A C189 H18B 109.5
H18A C189 H18C 109.5
H18B C189 H18C 109.5
C186 C190 H19A 109.5
C186 C190 H19B 109.5
C186 C190 H19C 109.5
H19A C190 H19B 109.5
H19A C190 H19C 109.5
H19B C190 H19C 109.5
C188 C191 H19D 109.5
C188 C191 H19E 109.5
C188 C191 H19F 109.5
H19D C191 H19E 109.5
H19D C191 H19F 109.5
H19E C191 H19F 109.5
C193 C192 C182 118.9(12)
C197 C192 C182 119.2(12)
C197 C192 C193 121.9(13)
C192 C193 C194 116.6(13)
C192 C193 C198 121.2(13)
C194 C193 C198 121.8(12)
C193 C194 H194 117.9
C195 C194 C193 124.2(14)
C195 C194 H194 117.9
C194 C195 C196 115.9(14)
C194 C195 C199 122.2(17)
C196 C195 C199 121.8(16)
C195 C196 H196 118.5
C197 C196 C195 123.1(14)
C197 C196 H196 118.5
C192 C197 C200 121.9(13)
C196 C197 C192 118.3(12)
C196 C197 C200 119.8(12)
C193 C198 H19G 109.5
C193 C198 H19H 109.5
C193 C198 H19I 109.5
H19G C198 H19H 109.5
H19G C198 H19I 109.5
H19H C198 H19I 109.5
C195 C199 H19J 109.5
C195 C199 H19K 109.5
C195 C199 H19L 109.5
H19J C199 H19K 109.5
H19J C199 H19L 109.5
H19K C199 H19L 109.5
C197 C200 H20A 109.5
C197 C200 H20B 109.5
C197 C200 H20C 109.5
H20A C200 H20B 109.5
H20A C200 H20C 109.5
H20B C200 H20C 109.5

loop_
_geom_bond_atom_site_label_1
_geom_bond_atom_site_label_2
_geom_bond_distance
Au1 Au2 2.7949(7)
Au1 S1 2.306(3)
Au1 S3 2.294(3)
Au2 Au3 3.2588(8)
Au2 S2 2.309(3)
Au2 S4 2.306(3)
Au3 Au4 2.8035(7)
Au3 S5 2.304(3)
Au3 S7 2.306(3)
Au4 S6 2.293(4)
Au4 S8 2.278(3)
S1 C1 1.662(11)
S2 C1 1.699(11)
S3 C26 1.693(11)
S4 C26 1.657(11)
S5 C51 1.694(14)
S6 C51 1.687(15)
S7 C76 1.687(13)
S8 C76 1.682(12)
C1 C2 1.500(14)
C2 C3 1.405(19)
C2 C7 1.409(19)
C3 C4 1.411(16)
C3 C8 1.501(19)
C4 H4 0.9300
C4 C5 1.32(2)
C5 H5 0.9300
C5 C6 1.41(2)
C6 H6 0.9300
C6 C7 1.400(18)
C7 C17 1.471(19)
C8 C9 1.41(2)
C8 C13 1.375(19)
C9 C10 1.39(2)
C9 C14 1.46(2)
C10 H10 0.9300
C10 C11 1.39(2)
C11 C12 1.37(3)
C11 C15 1.50(2)
C12 H12 0.9300
C12 C13 1.39(2)
C13 C16 1.55(2)
C14 H14A 0.9600
C14 H14B 0.9600
C14 H14C 0.9600
C15 H15A 0.9600
C15 H15B 0.9600
C15 H15C 0.9600
C16 H16A 0.9600
C16 H16B 0.9600
C16 H16C 0.9600
C17 C18 1.350(18)
C17 C22 1.445(18)
C18 C19 1.40(2)
C18 C23 1.49(2)
C19 H19 0.9300
C19 C20 1.40(3)
C20 C21 1.37(2)
C20 C24 1.54(3)
C21 H21 0.9300
C21 C22 1.38(2)
C22 C25 1.50(2)
C23 H23A 0.9600
C23 H23B 0.9600
C23 H23C 0.9600
C24 H24A 0.9600
C24 H24B 0.9600
C24 H24C 0.9600
C25 H25A 0.9600
C25 H25B 0.9600
C25 H25C 0.9600
C26 C27 1.528(14)
C27 C28 1.404(16)
C27 C32 1.424(17)
C28 C29 1.379(17)
C28 C33 1.489(17)
C29 H29 0.9300
C29 C30 1.414(18)
C30 H30 0.9300
C30 C31 1.375(17)
C31 H31 0.9300
C31 C32 1.370(16)
C32 C42 1.478(16)
C33 C34 1.375(18)
C33 C38 1.370(18)
C34 C35 1.47(2)
C34 C39 1.517(19)
C35 H35 0.9300
C35 C36 1.35(2)
C36 C37 1.34(2)
C36 C40 1.52(2)
C37 H37 0.9300
C37 C38 1.421(18)
C38 C41 1.525(18)
C39 H39A 0.9600
C39 H39B 0.9600
C39 H39C 0.9600
C40 H40A 0.9600
C40 H40B 0.9600
C40 H40C 0.9600
C41 H41A 0.9600
C41 H41B 0.9600
C41 H41C 0.9600
C42 C43 1.418(17)
C42 C47 1.404(17)
C43 C44 1.40(2)
C43 C48 1.503(19)
C44 H44 0.9300
C44 C45 1.42(2)
C45 C46 1.34(2)
C45 C49 1.51(2)
C46 H46 0.9300
C46 C47 1.378(19)
C47 C50 1.530(19)
C48 H48A 0.9600
C48 H48B 0.9600
C48 H48C 0.9600
C49 H49A 0.9600
C49 H49B 0.9600
C49 H49C 0.9600
C50 H50A 0.9600
C50 H50B 0.9600
C50 H50C 0.9600
C51 C52 1.508(18)
C52 C53 1.41(2)
C52 C57 1.36(2)
C53 C54 1.42(2)
C53 C58 1.46(2)
C54 H54 0.9300
C54 C55 1.37(3)
C55 H55 0.9300
C55 C56 1.36(3)
C56 H56 0.9300
C56 C57 1.40(2)
C57 C67 1.48(2)
C58 C59 1.36(2)
C58 C63 1.48(2)
C59 C60 1.45(2)
C59 C64 1.47(2)
C60 H60 0.9300
C60 C61 1.40(2)
C61 C62 1.40(2)
C61 C65 1.56(2)
C62 H62 0.9300
C62 C63 1.37(2)
C63 C66 1.54(2)
C64 H64A 0.9600
C64 H64B 0.9600
C64 H64C 0.9600
C65 H65A 0.9600
C65 H65B 0.9600
C65 H65C 0.9600
C66 H66A 0.9600
C66 H66B 0.9600
C66 H66C 0.9600
C67 C68 1.43(2)
C67 C72 1.43(3)
C68 C69 1.40(3)
C68 C73 1.54(3)
C69 H69 0.9300
C69 C70 1.32(3)
C70 C71 1.39(3)
C70 C74 1.50(3)
C71 H71 0.9300
C71 C72 1.38(3)
C72 C75 1.51(2)
C73 H73A 0.9600
C73 H73B 0.9600
C73 H73C 0.9600
C74 H74A 0.9600
C74 H74B 0.9600
C74 H74C 0.9600
C75 H75A 0.9600
C75 H75B 0.9600
C75 H75C 0.9600
C76 C77 1.529(16)
C77 C78 1.41(2)
C77 C82 1.39(2)
C78 C79 1.39(2)
C78 C83 1.51(2)
C79 H79 0.9300
C79 C80 1.38(2)
C80 H80 0.9300
C80 C81 1.37(2)
C81 H81 0.9300
C81 C82 1.422(17)
C82 C92 1.498(19)
C83 C84 1.40(3)
C83 C88 1.40(2)
C84 C85 1.46(3)
C84 C89 1.47(3)
C85 H85 0.9300
C85 C86 1.19(3)
C86 C87 1.39(4)
C86 C90 1.57(3)
C87 H87 0.9300
C87 C88 1.41(3)
C88 C91 1.47(3)
C89 H89A 0.9600
C89 H89B 0.9600
C89 H89C 0.9600
C90 H90A 0.9600
C90 H90B 0.9600
C90 H90C 0.9600
C91 H91A 0.9600
C91 H91B 0.9600
C91 H91C 0.9600
C92 C93 1.402(19)
C92 C97 1.393(18)
C93 C94 1.389(19)
C93 C98 1.523(17)
C94 H94 0.9300
C94 C95 1.37(2)
C95 C96 1.38(2)
C95 C99 1.52(2)
C96 H96 0.9300
C96 C97 1.39(2)
C97 C100 1.55(2)
C98 H98A 0.9600
C98 H98B 0.9600
C98 H98C 0.9600
C99 H99A 0.9600
C99 H99B 0.9600
C99 H99C 0.9600
C100 H10A 0.9600
C100 H10B 0.9600
C100 H10C 0.9600
Au5 Au6 2.7895(7)
Au5 S9 2.291(3)
Au5 S11 2.293(3)
Au6 Au7 3.2351(8)
Au6 S10 2.304(3)
Au6 S12 2.297(3)
Au7 Au8 2.7963(6)
Au7 S13 2.314(3)
Au7 S15 2.300(3)
Au8 S14 2.273(3)
Au8 S16 2.276(3)
S9 C101 1.664(11)
S10 C101 1.693(12)
S11 C126 1.677(12)
S12 C126 1.672(12)
S13 C151 1.680(14)
S14 C151 1.684(13)
S15 C176 1.654(12)
S16 C176 1.696(12)
C101 C102 1.499(15)
C102 C103 1.436(18)
C102 C107 1.402(17)
C103 C104 1.399(16)
C103 C108 1.459(18)
C104 H104 0.9300
C104 C105 1.374(19)
C105 H105 0.9300
C105 C106 1.41(2)
C106 H106 0.9300
C106 C107 1.356(18)
C107 C117 1.503(19)
C108 C109 1.428(18)
C108 C113 1.420(19)
C109 C110 1.375(19)
C109 C114 1.51(2)
C110 H110 0.9300
C110 C111 1.37(2)
C111 C112 1.43(2)
C111 C115 1.58(2)
C112 H112 0.9300
C112 C113 1.30(2)
C113 C116 1.513(19)
C114 H11A 0.9600
C114 H11B 0.9600
C114 H11C 0.9600
C115 H11D 0.9600
C115 H11E 0.9600
C115 H11F 0.9600
C116 H11G 0.9600
C116 H11H 0.9600
C116 H11I 0.9600
C117 C118 1.395(17)
C117 C122 1.400(18)
C118 C119 1.40(2)
C118 C123 1.491(19)
C119 H119 0.9300
C119 C120 1.35(2)
C120 C121 1.34(2)
C120 C124 1.52(2)
C121 H121 0.9300
C121 C122 1.39(2)
C122 C125 1.48(2)
C123 H12A 0.9600
C123 H12B 0.9600
C123 H12C 0.9600
C124 H12D 0.9600
C124 H12E 0.9600
C124 H12F 0.9600
C125 H12G 0.9600
C125 H12H 0.9600
C125 H12I 0.9600
C126 C127 1.542(15)
C127 C128 1.40(2)
C127 C132 1.42(2)
C128 C129 1.436(19)
C128 C133 1.45(2)
C129 H129 0.9300
C129 C130 1.40(3)
C130 H130 0.9300
C130 C131 1.34(3)
C131 H131 0.9300
C131 C132 1.40(2)
C132 C142 1.46(2)
C133 C134 1.42(2)
C133 C138 1.411(19)
C134 C135 1.36(2)
C134 C139 1.506(19)
C135 H135 0.9300
C135 C136 1.41(2)
C136 C137 1.41(2)
C136 C140 1.55(2)
C137 H137 0.9300
C137 C138 1.38(2)
C138 C141 1.50(2)
C139 H13A 0.9600
C139 H13B 0.9600
C139 H13C 0.9600
C140 H14D 0.9600
C140 H14E 0.9600
C140 H14F 0.9600
C141 H14G 0.9600
C141 H14H 0.9600
C141 H14I 0.9600
C142 C143 1.44(2)
C142 C147 1.42(2)
C143 C144 1.38(2)
C143 C148 1.504(19)
C144 H144 0.9300
C144 C145 1.44(3)
C145 C146 1.37(3)
C145 C149 1.49(3)
C146 H146 0.9300
C146 C147 1.36(3)
C147 C150 1.50(3)
C148 H14J 0.9600
C148 H14K 0.9600
C148 H14L 0.9600
C149 H14M 0.9600
C149 H14N 0.9600
C149 H14O 0.9600
C150 H15D 0.9600
C150 H15E 0.9600
C150 H15F 0.9600
C151 C152 1.486(15)
C152 C153 1.398(18)
C152 C157 1.413(17)
C153 C154 1.421(16)
C153 C158 1.499(19)
C154 H154 0.9300
C154 C155 1.40(2)
C155 H155 0.9300
C155 C156 1.39(2)
C156 H156 0.9300
C156 C157 1.382(18)
C157 C167 1.47(2)
C158 C159 1.425(19)
C158 C163 1.363(19)
C159 C160 1.35(2)
C159 C164 1.52(2)
C160 H160 0.9300
C160 C161 1.38(2)
C161 C162 1.36(2)
C161 C165 1.54(2)
C162 H162 0.9300
C162 C163 1.409(19)
C163 C166 1.510(18)
C164 H16D 0.9600
C164 H16E 0.9600
C164 H16F 0.9600
C165 H16G 0.9600
C165 H16H 0.9600
C165 H16I 0.9600
C166 H16J 0.9600
C166 H16K 0.9600
C166 H16L 0.9600
C167 C168 1.394(19)
C167 C172 1.39(2)
C168 C169 1.43(2)
C168 C173 1.52(2)
C169 H169 0.9300
C169 C170 1.35(2)
C170 C171 1.36(2)
C170 C174 1.53(3)
C171 H171 0.9300
C171 C172 1.42(2)
C172 C175 1.50(2)
C173 H17A 0.9600
C173 H17B 0.9600
C173 H17C 0.9600
C174 H17D 0.9600
C174 H17E 0.9600
C174 H17F 0.9600
C175 H17G 0.9600
C175 H17H 0.9600
C175 H17I 0.9600
C176 C177 1.503(16)
C177 C178 1.431(18)
C177 C182 1.415(17)
C178 C179 1.419(16)
C178 C183 1.488(19)
C179 H179 0.9300
C179 C180 1.34(2)
C180 H180 0.9300
C180 C181 1.38(2)
C181 H181 0.9300
C181 C182 1.409(17)
C182 C192 1.484(19)
C183 C184 1.372(19)
C183 C188 1.43(2)
C184 C185 1.37(2)
C184 C189 1.46(2)
C185 H185 0.9300
C185 C186 1.28(3)
C186 C187 1.48(3)
C186 C190 1.57(3)
C187 H187 0.9300
C187 C188 1.37(2)
C188 C191 1.53(2)
C189 H18A 0.9600
C189 H18B 0.9600
C189 H18C 0.9600
C190 H19A 0.9600
C190 H19B 0.9600
C190 H19C 0.9600
C191 H19D 0.9600
C191 H19E 0.9600
C191 H19F 0.9600
C192 C193 1.392(17)
C192 C197 1.384(18)
C193 C194 1.40(2)
C193 C198 1.500(19)
C194 H194 0.9300
C194 C195 1.38(2)
C195 C196 1.39(2)
C195 C199 1.50(2)
C196 H196 0.9300
C196 C197 1.379(19)
C197 C200 1.521(17)
C198 H19G 0.9600
C198 H19H 0.9600
C198 H19I 0.9600
C199 H19J 0.9600
C199 H19K 0.9600
C199 H19L 0.9600
C200 H20A 0.9600
C200 H20B 0.9600
C200 H20C 0.9600

loop_
_geom_torsion_atom_site_label_1
_geom_torsion_atom_site_label_2
_geom_torsion_atom_site_label_3
_geom_torsion_atom_site_label_4
_geom_torsion
Au1 S1 C1 S2 3.2(11)
Au1 S1 C1 C2 178.9(9)
Au1 S3 C26 S4 16.9(10)
Au1 S3 C26 C27 -160.9(7)
Au2 S2 C1 S1 -8.4(11)
Au2 S2 C1 C2 175.8(9)
Au2 S4 C26 S3 -22.3(10)
Au2 S4 C26 C27 155.6(7)
Au3 S5 C51 S6 9.0(13)
Au3 S5 C51 C52 -170.7(10)
Au3 S7 C76 S8 -6.1(12)
Au3 S7 C76 C77 172.1(9)
Au4 S6 C51 S5 1.3(13)
Au4 S6 C51 C52 -179.0(10)
Au4 S8 C76 S7 18.7(11)
Au4 S8 C76 C77 -159.5(8)
S1 C1 C2 C3 -103.8(13)
S1 C1 C2 C7 73.2(15)
S2 C1 C2 C3 72.6(15)
S2 C1 C2 C7 -110.5(12)
S3 C26 C27 C28 -114.3(11)
S3 C26 C27 C32 67.6(12)
S4 C26 C27 C28 67.5(13)
S4 C26 C27 C32 -110.6(11)
S5 C51 C52 C53 -70.0(17)
S5 C51 C52 C57 111.0(16)
S6 C51 C52 C53 110.2(15)
S6 C51 C52 C57 -68.7(17)
S7 C76 C77 C78 -111.3(13)
S7 C76 C77 C82 70.6(16)
S8 C76 C77 C78 67.2(15)
S8 C76 C77 C82 -110.9(13)
C1 C2 C3 C4 172.9(13)
C1 C2 C3 C8 -7(2)
C1 C2 C7 C6 -173.2(13)
C1 C2 C7 C17 14(2)
C2 C3 C4 C5 0(2)
C2 C3 C8 C9 88.7(18)
C2 C3 C8 C13 -95.4(16)
C2 C7 C17 C18 79.1(17)
C2 C7 C17 C22 -106.2(15)
C3 C2 C7 C6 4(2)
C3 C2 C7 C17 -168.6(12)
C3 C4 C5 C6 4(3)
C3 C8 C9 C10 176.7(13)
C3 C8 C9 C14 -1(2)
C3 C8 C13 C12 180.0(12)
C3 C8 C13 C16 2.8(19)
C4 C3 C8 C9 -91.2(17)
C4 C3 C8 C13 84.7(17)
C4 C5 C6 C7 -4(3)
C5 C6 C7 C2 0(2)
C5 C6 C7 C17 173.2(15)
C6 C7 C17 C18 -93.4(16)
C6 C7 C17 C22 81.4(17)
C7 C2 C3 C4 -4(2)
C7 C2 C3 C8 176.2(13)
C7 C17 C18 C19 176.4(12)
C7 C17 C18 C23 1(2)
C7 C17 C22 C21 -177.4(13)
C7 C17 C22 C25 4.3(19)
C8 C3 C4 C5 179.8(17)
C8 C9 C10 C11 3(2)
C9 C8 C13 C12 -4(2)
C9 C8 C13 C16 178.6(13)
C9 C10 C11 C12 -4(3)
C9 C10 C11 C15 175.2(16)
C10 C11 C12 C13 1(2)
C11 C12 C13 C8 3(2)
C11 C12 C13 C16 -179.5(14)
C13 C8 C9 C10 1(2)
C13 C8 C9 C14 -176.5(14)
C14 C9 C10 C11 -179.2(16)
C15 C11 C12 C13 -178.6(15)
C17 C18 C19 C20 -1(2)
C18 C17 C22 C21 -3(2)
C18 C17 C22 C25 179.1(13)
C18 C19 C20 C21 1(2)
C18 C19 C20 C24 179.5(16)
C19 C20 C21 C22 -2(3)
C20 C21 C22 C17 3(2)
C20 C21 C22 C25 -178.6(15)
C22 C17 C18 C19 2(2)
C22 C17 C18 C23 -174.1(13)
C23 C18 C19 C20 175.0(15)
C24 C20 C21 C22 179.3(17)
C26 C27 C28 C29 -176.9(11)
C26 C27 C28 C33 5.3(18)
C26 C27 C32 C31 176.4(11)
C26 C27 C32 C42 -1.8(17)
C27 C28 C29 C30 -0.1(19)
C27 C28 C33 C34 -99.7(14)
C27 C28 C33 C38 84.9(15)
C27 C32 C42 C43 -102.8(14)
C27 C32 C42 C47 77.0(16)
C28 C27 C32 C31 -1.7(17)
C28 C27 C32 C42 -179.9(11)
C28 C29 C30 C31 0(2)
C28 C33 C34 C35 178.0(11)
C28 C33 C34 C39 -2.0(17)
C28 C33 C38 C37 179.3(11)
C28 C33 C38 C41 0.7(18)
C29 C28 C33 C34 82.4(15)
C29 C28 C33 C38 -92.9(15)
C29 C30 C31 C32 0(2)
C30 C31 C32 C27 1.3(19)
C30 C31 C32 C42 179.5(12)
C31 C32 C42 C43 79.0(16)
C31 C32 C42 C47 -101.1(15)
C32 C27 C28 C29 1.1(18)
C32 C27 C28 C33 -176.6(11)
C32 C42 C43 C44 175.1(12)
C32 C42 C43 C48 -3(2)
C32 C42 C47 C46 -172.0(12)
C32 C42 C47 C50 7.8(18)
C33 C28 C29 C30 177.8(12)
C33 C34 C35 C36 4.5(19)
C34 C33 C38 C37 4.0(18)
C34 C33 C38 C41 -174.6(11)
C34 C35 C36 C37 0(2)
C34 C35 C36 C40 -178.0(13)
C35 C36 C37 C38 -3(2)
C36 C37 C38 C33 1(2)
C36 C37 C38 C41 179.6(13)
C38 C33 C34 C35 -6.6(18)
C38 C33 C34 C39 173.4(11)
C39 C34 C35 C36 -175.5(12)
C40 C36 C37 C38 175.3(13)
C42 C43 C44 C45 7(2)
C43 C42 C47 C46 7.9(19)
C43 C42 C47 C50 -172.4(12)
C43 C44 C45 C46 -12(3)
C43 C44 C45 C49 -179.7(18)
C44 C45 C46 C47 15(3)
C45 C46 C47 C42 -13(2)
C45 C46 C47 C50 167.0(16)
C47 C42 C43 C44 -4.8(19)
C47 C42 C43 C48 177.6(13)
C48 C43 C44 C45 -175.6(16)
C49 C45 C46 C47 -177.7(17)
C51 C52 C53 C54 -175.6(14)
C51 C52 C53 C58 -2(3)
C51 C52 C57 C56 178.4(15)
C51 C52 C57 C67 -5(2)
C52 C53 C54 C55 -6(3)
C52 C53 C58 C59 -80(2)
C52 C53 C58 C63 105.2(19)
C52 C57 C67 C68 -81(2)
C52 C57 C67 C72 106(2)
C53 C52 C57 C56 0(2)
C53 C52 C57 C67 176.5(16)
C53 C54 C55 C56 6(3)
C53 C58 C59 C60 -176.7(13)
C53 C58 C59 C64 5(2)
C53 C58 C63 C62 176.1(13)
C53 C58 C63 C66 -1(2)
C54 C53 C58 C59 93(2)
C54 C53 C58 C63 -81.6(19)
C54 C55 C56 C57 -3(3)
C55 C56 C57 C52 0(3)
C55 C56 C57 C67 -177.2(18)
C56 C57 C67 C68 96.3(19)
C56 C57 C67 C72 -77(2)
C57 C52 C53 C54 3(2)
C57 C52 C53 C58 176.5(16)
C57 C67 C68 C69 -174.4(15)
C57 C67 C68 C73 6(2)
C57 C67 C72 C71 172.2(19)
C57 C67 C72 C75 -5(3)
C58 C53 C54 C55 -179.9(18)
C58 C59 C60 C61 2(2)
C59 C58 C63 C62 2(2)
C59 C58 C63 C66 -175.8(13)
C59 C60 C61 C62 -1(2)
C59 C60 C61 C65 -179.4(14)
C60 C61 C62 C63 0(2)
C61 C62 C63 C58 0(2)
C61 C62 C63 C66 176.8(14)
C63 C58 C59 C60 -2(2)
C63 C58 C59 C64 179.1(13)
C64 C59 C60 C61 -179.1(14)
C65 C61 C62 C63 178.5(15)
C67 C68 C69 C70 2(3)
C68 C67 C72 C71 -2(3)
C68 C67 C72 C75 -179.2(18)
C68 C69 C70 C71 -1(3)
C68 C69 C70 C74 176(2)
C69 C70 C71 C72 -1(4)
C70 C71 C72 C67 3(4)
C70 C71 C72 C75 -180(2)
C72 C67 C68 C69 -1(2)
C72 C67 C68 C73 -179.8(15)
C73 C68 C69 C70 -179(2)
C74 C70 C71 C72 -178(3)
C76 C77 C78 C79 -178.7(13)
C76 C77 C78 C83 -2(2)
C76 C77 C82 C81 179.9(13)
C76 C77 C82 C92 0(2)
C77 C78 C79 C80 -1(2)
C77 C78 C83 C84 80.8(19)
C77 C78 C83 C88 -101(2)
C77 C82 C92 C93 90.1(17)
C77 C82 C92 C97 -95.0(17)
C78 C77 C82 C81 2(2)
C78 C77 C82 C92 -178.0(13)
C78 C79 C80 C81 1(3)
C78 C83 C84 C85 -176.9(16)
C78 C83 C84 C89 0(3)
C78 C83 C88 C87 178.7(15)
C78 C83 C88 C91 -1(2)
C79 C78 C83 C84 -102.5(19)
C79 C78 C83 C88 75.6(19)
C79 C80 C81 C82 1(3)
C80 C81 C82 C77 -2(2)
C80 C81 C82 C92 177.9(15)
C81 C82 C92 C93 -89.7(16)
C81 C82 C92 C97 85.2(17)
C82 C77 C78 C79 -1(2)
C82 C77 C78 C83 176.1(15)
C82 C92 C93 C94 179.6(11)
C82 C92 C93 C98 -0.1(18)
C82 C92 C97 C96 -178.0(12)
C82 C92 C97 C100 -1(2)
C83 C78 C79 C80 -177.5(16)
C83 C84 C85 C86 -2(4)
C84 C83 C88 C87 -3(3)
C84 C83 C88 C91 177.0(17)
C84 C85 C86 C87 -3(5)
C84 C85 C86 C90 -176(3)
C85 C86 C87 C88 5(4)
C86 C87 C88 C83 -2(3)
C86 C87 C88 C91 178(2)
C88 C83 C84 C85 5(3)
C88 C83 C84 C89 -178.0(18)
C89 C84 C85 C86 -179(3)
C90 C86 C87 C88 179(2)
C92 C93 C94 C95 -1.7(19)
C93 C92 C97 C96 -3(2)
C93 C92 C97 C100 174.2(14)
C93 C94 C95 C96 -3(2)
C93 C94 C95 C99 179.7(14)
C94 C95 C96 C97 5(2)
C95 C96 C97 C92 -2(2)
C95 C96 C97 C100 -179.0(15)
C97 C92 C93 C94 4.8(18)
C97 C92 C93 C98 -174.9(12)
C98 C93 C94 C95 177.9(12)
C99 C95 C96 C97 -177.9(15)
Au5 S9 C101 S10 3.8(10)
Au5 S9 C101 C102 -177.0(8)
Au5 S11 C126 S12 20.4(11)
Au5 S11 C126 C127 -159.7(8)
Au6 S10 C101 S9 -1.6(10)
Au6 S10 C101 C102 179.2(8)
Au6 S12 C126 S11 -17.0(10)
Au6 S12 C126 C127 163.1(8)
Au7 S13 C151 S14 4.9(12)
Au7 S13 C151 C152 -172.8(8)
Au7 S15 C176 S16 -10.2(12)
Au7 S15 C176 C177 169.4(8)
Au8 S14 C151 S13 -0.5(12)
Au8 S14 C151 C152 177.3(8)
Au8 S16 C176 S15 17.7(12)
Au8 S16 C176 C177 -161.9(8)
S9 C101 C102 C103 -87.1(14)
S9 C101 C102 C107 95.7(12)
S10 C101 C102 C103 92.2(12)
S10 C101 C102 C107 -85.0(14)
S11 C126 C127 C128 -108.2(13)
S11 C126 C127 C132 75.7(13)
S12 C126 C127 C128 71.8(15)
S12 C126 C127 C132 -104.4(12)
S13 C151 C152 C153 -75.5(13)
S13 C151 C152 C157 104.0(12)
S14 C151 C152 C153 106.4(12)
S14 C151 C152 C157 -74.1(13)
S15 C176 C177 C178 -114.1(12)
S15 C176 C177 C182 65.5(14)
S16 C176 C177 C178 65.5(13)
S16 C176 C177 C182 -114.8(11)
C101 C102 C103 C104 179.0(12)
C101 C102 C103 C108 1.9(19)
C101 C102 C107 C106 179.4(11)
C101 C102 C107 C117 -2.1(18)
C102 C103 C104 C105 4(2)
C102 C103 C108 C109 96.0(16)
C102 C103 C108 C113 -93.9(16)
C102 C107 C117 C118 94.9(15)
C102 C107 C117 C122 -87.4(16)
C103 C102 C107 C106 2.2(19)
C103 C102 C107 C117 -179.3(11)
C103 C104 C105 C106 -2(2)
C103 C108 C109 C110 169.5(12)
C103 C108 C109 C114 -7.4(19)
C103 C108 C113 C112 -169.2(13)
C103 C108 C113 C116 1.5(19)
C104 C103 C108 C109 -81.1(16)
C104 C103 C108 C113 89.0(16)
C104 C105 C106 C107 0(2)
C105 C106 C107 C102 0(2)
C105 C106 C107 C117 -178.9(12)
C106 C107 C117 C118 -86.6(15)
C106 C107 C117 C122 91.1(15)
C107 C102 C103 C104 -3.8(19)
C107 C102 C103 C108 179.1(12)
C107 C117 C118 C119 177.4(11)
C107 C117 C118 C123 2.6(19)
C107 C117 C122 C121 -179.2(12)
C107 C117 C122 C125 2(2)
C108 C103 C104 C105 -179.1(13)
C108 C109 C110 C111 2(2)
C109 C108 C113 C112 1.4(19)
C109 C108 C113 C116 172.1(12)
C109 C110 C111 C112 -4(2)
C109 C110 C111 C115 -177.9(13)
C110 C111 C112 C113 4(2)
C111 C112 C113 C108 -3(2)
C111 C112 C113 C116 -173.9(13)
C113 C108 C109 C110 -1.1(18)
C113 C108 C109 C114 -178.0(12)
C114 C109 C110 C111 179.4(13)
C115 C111 C112 C113 178.2(14)
C117 C118 C119 C120 3(2)
C118 C117 C122 C121 -1.6(19)
C118 C117 C122 C125 179.3(13)
C118 C119 C120 C121 -3(2)
C118 C119 C120 C124 177.7(14)
C119 C120 C121 C122 1(2)
C120 C121 C122 C117 1(2)
C120 C121 C122 C125 -179.7(14)
C122 C117 C118 C119 -0.3(19)
C122 C117 C118 C123 -175.0(13)
C123 C118 C119 C120 177.5(14)
C124 C120 C121 C122 -179.6(14)
C126 C127 C128 C129 -177.9(13)
C126 C127 C128 C133 3(2)
C126 C127 C132 C131 177.4(14)
C126 C127 C132 C142 -5(2)
C127 C128 C129 C130 1(3)
C127 C128 C133 C134 89.3(17)
C127 C128 C133 C138 -96.9(16)
C127 C132 C142 C143 -94.1(18)
C127 C132 C142 C147 81.4(19)
C128 C127 C132 C131 1(2)
C128 C127 C132 C142 179.0(14)
C128 C129 C130 C131 0(3)
C128 C133 C134 C135 178.4(12)
C128 C133 C134 C139 -1.9(18)
C128 C133 C138 C137 -177.6(12)
C128 C133 C138 C141 0.7(19)
C129 C128 C133 C134 -89.8(17)
C129 C128 C133 C138 84.0(18)
C129 C130 C131 C132 -1(3)
C130 C131 C132 C127 1(3)
C130 C131 C132 C142 -177.4(19)
C131 C132 C142 C143 84(2)
C131 C132 C142 C147 -100.8(19)
C132 C127 C128 C129 -2(2)
C132 C127 C128 C133 178.9(14)
C132 C142 C143 C144 170.4(14)
C132 C142 C143 C148 -6(2)
C132 C142 C147 C146 -168.9(14)
C132 C142 C147 C150 9(2)
C133 C128 C129 C130 -179.6(17)
C133 C134 C135 C136 -1.0(18)
C134 C133 C138 C137 -3.8(18)
C134 C133 C138 C141 174.6(12)
C134 C135 C136 C137 -3.1(19)
C134 C135 C136 C140 176.9(12)
C135 C136 C137 C138 3.8(19)
C136 C137 C138 C133 -0.3(19)
C136 C137 C138 C141 -178.8(12)
C138 C133 C134 C135 4.5(18)
C138 C133 C134 C139 -175.9(11)
C139 C134 C135 C136 179.4(12)
C140 C136 C137 C138 -176.3(12)
C142 C143 C144 C145 1(2)
C143 C142 C147 C146 7(2)
C143 C142 C147 C150 -174.9(14)
C143 C144 C145 C146 1(3)
C143 C144 C145 C149 -177.1(16)
C144 C145 C146 C147 2(3)
C145 C146 C147 C142 -5(3)
C145 C146 C147 C150 176.3(19)
C147 C142 C143 C144 -5(2)
C147 C142 C143 C148 178.0(14)
C148 C143 C144 C145 178.1(15)
C149 C145 C146 C147 179.2(17)
C151 C152 C153 C154 179.7(11)
C151 C152 C153 C158 1.7(18)
C151 C152 C157 C156 179.7(12)
C151 C152 C157 C167 -0.5(18)
C152 C153 C154 C155 3.4(19)
C152 C153 C158 C159 -84.5(16)
C152 C153 C158 C163 97.8(16)
C152 C157 C167 C168 -82.6(16)
C152 C157 C167 C172 99.6(15)
C153 C152 C157 C156 -0.8(18)
C153 C152 C157 C167 179.0(12)
C153 C154 C155 C156 -7(2)
C153 C158 C159 C160 179.7(12)
C153 C158 C159 C164 -1(2)
C153 C158 C163 C162 178.1(12)
C153 C158 C163 C166 2(2)
C154 C153 C158 C159 97.3(15)
C154 C153 C158 C163 -80.4(16)
C154 C155 C156 C157 6(2)
C155 C156 C157 C152 -2(2)
C155 C156 C157 C167 177.8(13)
C156 C157 C167 C168 97.2(15)
C156 C157 C167 C172 -80.6(16)
C157 C152 C153 C154 0.3(18)
C157 C152 C153 C158 -177.8(11)
C157 C167 C168 C169 179.4(12)
C157 C167 C168 C173 -2.8(19)
C157 C167 C172 C171 179.0(13)
C157 C167 C172 C175 0.4(19)
C158 C153 C154 C155 -178.4(12)
C158 C159 C160 C161 3(2)
C159 C158 C163 C162 0(2)
C159 C158 C163 C166 -176.0(13)
C159 C160 C161 C162 -1(2)
C159 C160 C161 C165 -178.1(14)
C160 C161 C162 C163 -2(2)
C161 C162 C163 C158 2(2)
C161 C162 C163 C166 178.4(13)
C163 C158 C159 C160 -3(2)
C163 C158 C159 C164 176.7(13)
C164 C159 C160 C161 -176.5(14)
C165 C161 C162 C163 175.8(14)
C167 C168 C169 C170 5(2)
C168 C167 C172 C171 1(2)
C168 C167 C172 C175 -177.4(13)
C168 C169 C170 C171 -5(2)
C168 C169 C170 C174 176.0(15)
C169 C170 C171 C172 3(3)
C170 C171 C172 C167 -1(2)
C170 C171 C172 C175 177.4(15)
C172 C167 C168 C169 -2.8(19)
C172 C167 C168 C173 175.0(13)
C173 C168 C169 C170 -173.4(14)
C174 C170 C171 C172 -177.6(17)
C176 C177 C178 C179 176.8(11)
C176 C177 C178 C183 -6.4(19)
C176 C177 C182 C181 -177.2(11)
C176 C177 C182 C192 6.2(17)
C177 C178 C179 C180 1(2)
C177 C178 C183 C184 82.8(18)
C177 C178 C183 C188 -97.4(16)
C177 C182 C192 C193 -101.1(14)
C177 C182 C192 C197 82.3(15)
C178 C177 C182 C181 2.4(18)
C178 C177 C182 C192 -174.2(11)
C178 C179 C180 C181 2(2)
C178 C183 C184 C185 176.4(15)
C178 C183 C184 C189 -2(2)
C178 C183 C188 C187 -176.5(14)
C178 C183 C188 C191 0(2)
C179 C178 C183 C184 -100.4(16)
C179 C178 C183 C188 79.5(16)
C179 C180 C181 C182 -2(2)
C180 C181 C182 C177 0(2)
C180 C181 C182 C192 176.9(13)
C181 C182 C192 C193 82.2(16)
C181 C182 C192 C197 -94.3(15)
C182 C177 C178 C179 -2.8(18)
C182 C177 C178 C183 174.0(12)
C182 C192 C193 C194 -176.0(12)
C182 C192 C193 C198 -2.7(19)
C182 C192 C197 C196 178.2(11)
C182 C192 C197 C200 0.2(18)
C183 C178 C179 C180 -176.5(14)
C183 C184 C185 C186 2(3)
C184 C183 C188 C187 3(2)
C184 C183 C188 C191 179.4(14)
C184 C185 C186 C187 -1(4)
C184 C185 C186 C190 179(2)
C185 C186 C187 C188 1(3)
C186 C187 C188 C183 -2(3)
C186 C187 C188 C191 -178.0(17)
C188 C183 C184 C185 -3(2)
C188 C183 C184 C189 178.0(14)
C189 C184 C185 C186 -179(2)
C190 C186 C187 C188 -180(2)
C192 C193 C194 C195 -3(2)
C193 C192 C197 C196 1.7(19)
C193 C192 C197 C200 -176.2(11)
C193 C194 C195 C196 3(2)
C193 C194 C195 C199 -173.9(16)
C194 C195 C196 C197 0(2)
C195 C196 C197 C192 -2(2)
C195 C196 C197 C200 176.1(12)
C197 C192 C193 C194 0.5(19)
C197 C192 C193 C198 173.7(13)
C198 C193 C194 C195 -176.0(14)
C199 C195 C196 C197 176.4(15)

loop_
_exptl_oxdiff_crystal_face_indexfrac_h
_exptl_oxdiff_crystal_face_indexfrac_k
_exptl_oxdiff_crystal_face_indexfrac_l
_exptl_oxdiff_crystal_face_x
_exptl_oxdiff_crystal_face_y
_exptl_oxdiff_crystal_face_z
0.0054 1.0039 -0.0085 -0.0046 0.0606 0.0124
-0.0054 -1.0039 0.0085 0.0046 -0.0606 -0.0124
0.0056 -2.9738 5.0006 0.1773 -0.0097 -0.2080
-0.0056 2.9738 -5.0006 -0.1773 0.0097 0.2080
-1.0031 0.0053 0.0137 0.0732 -0.0222 0.0860
1.0031 -0.0053 -0.0137 -0.0732 0.0222 -0.0860

loop_
_smtbx_masks_void_nr
_smtbx_masks_void_average_x
_smtbx_masks_void_average_y
_smtbx_masks_void_average_z
_smtbx_masks_void_volume
_smtbx_masks_void_count_electrons
1 0.000 0.000 -0.443 1093.2 259.9
2 0.000 0.500 0.000 110.6 15.7
3 0.204 0.386 0.247 33.5 6.0
4 0.362 0.645 0.254 51.8 4.7
5 0.291 0.674 0.793 14.0 0.8
6 0.386 0.271 0.886 28.6 4.2
7 0.306 0.204 0.697 8.3 0.7
8 0.358 0.249 0.368 11.0 0.0
9 0.638 0.355 0.746 51.8 0.0
10 0.614 0.729 0.114 28.6 0.0
11 0.642 0.751 0.632 11.0 0.0
12 0.709 0.326 0.207 14.0 0.0
13 0.694 0.796 0.303 8.3 0.0
14 0.796 0.614 0.753 33.5 6.0
